data_7709133
loop_
_publ_author_name
'Nag, Ekta'
'Kulkarni, Aditya'
'Gorantla, Sai Manoj N. V. T.'
'Graw, Nico'
'Francis, Maria'
'Herbst-Irmer, Regine'
'Stalke, Dietmar'
'Roesky, Herbert W.'
'Mondal, Kartik Chandra'
'Roy, Sudipta'

_publ_section_title
;
 Fluorescent organo-antimony compounds as precursors for syntheses of
 redox-active trimeric and dimeric alkali metal antimonides: an insight
 into electron transfer reduction processes.
;
_journal_issue 5
_journal_name_full 'Dalton transactions (Cambridge, England : 2003)'
_journal_page_first 1791
_journal_page_last 1805
_journal_paper_doi 10.1039/d1dt03398k
_journal_volume 51
_journal_year 2022
_chemical_formula_moiety 'C14.40 H33.60, 6(C30 H46 Sb), 4(C8 H16 K O2), 2(C4 H8 K O), 0.6(C6 H14)'
_chemical_formula_sum 'C119 H199 K3 O5 Sb3'
_chemical_formula_weight 2192.32
_space_group_crystal_system monoclinic
_space_group_IT_number 14
_space_group_name_Hall '-P 2ybc'
_space_group_name_H-M_alt 'P 1 21/c 1'
_atom_sites_solution_hydrogens geom
_audit_creation_method SHELXL-2018/3
_audit_update_record
;
2021-04-16 deposited with the CCDC.	2021-12-21 downloaded from the CCDC.
;
_cell_angle_alpha 90
_cell_angle_beta 101.37(2)
_cell_angle_gamma 90
_cell_formula_units_Z 4
_cell_length_a 14.898(2)
_cell_length_b 36.172(3)
_cell_length_c 23.327(3)
_cell_measurement_reflns_used 9988
_cell_measurement_temperature 100(2)
_cell_measurement_theta_max 25.852
_cell_measurement_theta_min 2.1905
_cell_volume 12324(3)
_computing_cell_refinement 'SAINT V8.37A'
_computing_data_collection 'APEX2 v2012.2'
_computing_data_reduction 'SAINT V8.37A'
_computing_molecular_graphics 'XP Version 5.1'
_computing_publication_material 'XP Version 5.1'
_computing_structure_refinement 'SHELXL-2018/3 (Sheldrick, 2018)'
_computing_structure_solution 'SHELXT 2014/5 (Sheldrick, 2014)'
_diffrn_ambient_temperature 100(2)
_diffrn_measured_fraction_theta_full 1.000
_diffrn_measured_fraction_theta_max 0.998
_diffrn_measurement_device_type 'Bruker Smart APEX II Quazar'
_diffrn_measurement_method 'omega scans'
_diffrn_radiation_type MoK\a
_diffrn_radiation_wavelength 0.71073
_diffrn_reflns_av_R_equivalents 0.0648
_diffrn_reflns_av_unetI/netI 0.0262
_diffrn_reflns_Laue_measured_fraction_full 1.000
_diffrn_reflns_Laue_measured_fraction_max 0.998
_diffrn_reflns_limit_h_max 18
_diffrn_reflns_limit_h_min -18
_diffrn_reflns_limit_k_max 45
_diffrn_reflns_limit_k_min -45
_diffrn_reflns_limit_l_max 29
_diffrn_reflns_limit_l_min -29
_diffrn_reflns_number 357097
_diffrn_reflns_point_group_measured_fraction_full 1.000
_diffrn_reflns_point_group_measured_fraction_max 0.998
_diffrn_reflns_theta_full 25.242
_diffrn_reflns_theta_max 26.384
_diffrn_reflns_theta_min 1.053
_diffrn_source 'INCOATEC Microsource'
_exptl_absorpt_coefficient_mu 0.801
_exptl_absorpt_correction_T_max 0.7454
_exptl_absorpt_correction_T_min 0.6491
_exptl_absorpt_correction_type multi-scan
_exptl_absorpt_process_details SADABS-2016/2
_exptl_crystal_colour red
_exptl_crystal_density_diffrn 1.182
_exptl_crystal_description plate
_exptl_crystal_F_000 4652
_exptl_crystal_size_max 0.302
_exptl_crystal_size_mid 0.248
_exptl_crystal_size_min 0.122
_refine_diff_density_max 0.556
_refine_diff_density_min -0.482
_refine_diff_density_rms 0.062
_refine_ls_extinction_method none
_refine_ls_goodness_of_fit_ref 1.061
_refine_ls_hydrogen_treatment constr
_refine_ls_matrix_type full
_refine_ls_number_parameters 2162
_refine_ls_number_reflns 25205
_refine_ls_number_restraints 10755
_refine_ls_restrained_S_all 1.087
_refine_ls_R_factor_all 0.0467
_refine_ls_R_factor_gt 0.0312
_refine_ls_shift/su_max 0.019
_refine_ls_shift/su_mean 0.000
_refine_ls_structure_factor_coef Fsqd
_refine_ls_weighting_details 'w=1/[\s^2^(Fo^2^)+(0.0236P)^2^+13.6936P] where P=(Fo^2^+2Fc^2^)/3'
_refine_ls_weighting_scheme calc
_refine_ls_wR_factor_gt 0.0657
_refine_ls_wR_factor_ref 0.0731
_reflns_Friedel_coverage 0.000
_reflns_number_gt 20452
_reflns_number_total 25205
_reflns_threshold_expression 'I > 2\s(I)'
_cod_data_source_file d1dt03398k2.cif
_cod_data_source_block final_CCDC1
_cod_depositor_comments 'Adding full bibliography for 7709128--7709133.cif.'
_cod_original_sg_symbol_H-M 'P 21/c'
_cod_database_code 7709133
_shelx_shelxl_version_number 2018/3
_shelx_space_group_comment
;
The symmetry employed for this shelxl refinement is uniquely defined
by the following loop, which should always be used as a source of
symmetry information in preference to the above space-group names.
They are only intended as comments.
;
_shelx_estimated_absorpt_t_min 0.794
_shelx_estimated_absorpt_t_max 0.909

loop_
_space_group_symop_operation_xyz
'x, y, z'
'-x, y+1/2, -z+1/2'
'-x, -y, -z'
'x, -y-1/2, z-1/2'

loop_
_atom_site_label
_atom_site_type_symbol
_atom_site_fract_x
_atom_site_fract_y
_atom_site_fract_z
_atom_site_U_iso_or_equiv
_atom_site_adp_type
_atom_site_occupancy
_atom_site_site_symmetry_order
_atom_site_calc_flag
_atom_site_refinement_flags_posn
_atom_site_refinement_flags_adp
_atom_site_refinement_flags_occupancy
_atom_site_disorder_assembly
_atom_site_disorder_group
K1 K 0.33123(4) 0.83353(2) 0.26616(3) 0.03277(13) Uani 1 1 d . . . . .
K2 K 0.55646(4) 0.70761(2) 0.34809(3) 0.03241(13) Uani 1 1 d . . . . .
K3 K 0.29663(4) 0.61865(2) 0.24648(3) 0.04387(16) Uani 1 1 d . . . . .
O1A O 0.2858(9) 0.8996(2) 0.3034(6) 0.0716(12) Uani 0.688(5) 1 d D U P A 1
C2A C 0.2982(6) 0.90903(16) 0.3644(3) 0.0927(18) Uani 0.688(5) 1 d D U P A 1
H2AA H 0.357839 0.899674 0.385983 0.111 Uiso 0.688(5) 1 calc R U P A 1
H2AB H 0.248890 0.898008 0.381792 0.111 Uiso 0.688(5) 1 calc R U P A 1
C3A C 0.2953(7) 0.94888(18) 0.3677(3) 0.104(2) Uani 0.688(5) 1 d D U P A 1
H3AA H 0.357798 0.959221 0.378970 0.125 Uiso 0.688(5) 1 calc R U P A 1
H3AB H 0.258727 0.956902 0.396570 0.125 Uiso 0.688(5) 1 calc R U P A 1
C4A C 0.2485(6) 0.96188(18) 0.3037(3) 0.0982(19) Uani 0.688(5) 1 d D U P A 1
H4AA H 0.181022 0.963223 0.298952 0.118 Uiso 0.688(5) 1 calc R U P A 1
H4AB H 0.272250 0.986143 0.293932 0.118 Uiso 0.688(5) 1 calc R U P A 1
C5A C 0.2757(6) 0.93287(19) 0.2694(3) 0.0946(19) Uani 0.688(5) 1 d D U P A 1
H5AA H 0.334482 0.939271 0.258088 0.113 Uiso 0.688(5) 1 calc R U P A 1
H5AB H 0.228938 0.929332 0.233280 0.113 Uiso 0.688(5) 1 calc R U P A 1
O1A' O 0.284(2) 0.9009(5) 0.3053(13) 0.080(2) Uani 0.312(5) 1 d D U P A 2
C2A' C 0.2132(12) 0.9121(3) 0.3360(8) 0.093(2) Uani 0.312(5) 1 d D U P A 2
H2AC H 0.223317 0.900494 0.375226 0.111 Uiso 0.312(5) 1 calc R U P A 2
H2AD H 0.152256 0.904491 0.313990 0.111 Uiso 0.312(5) 1 calc R U P A 2
C3A' C 0.2187(11) 0.9530(4) 0.3413(9) 0.103(3) Uani 0.312(5) 1 d D U P A 2
H3AC H 0.206164 0.961368 0.379335 0.123 Uiso 0.312(5) 1 calc R U P A 2
H3AD H 0.175292 0.965133 0.309272 0.123 Uiso 0.312(5) 1 calc R U P A 2
C4A' C 0.3238(10) 0.9611(4) 0.3364(8) 0.093(3) Uani 0.312(5) 1 d D U P A 2
H4AC H 0.333760 0.986833 0.324853 0.112 Uiso 0.312(5) 1 calc R U P A 2
H4AD H 0.368087 0.954477 0.372460 0.112 Uiso 0.312(5) 1 calc R U P A 2
C5A' C 0.3233(10) 0.9345(4) 0.2888(7) 0.089(2) Uani 0.312(5) 1 d D U P A 2
H5AC H 0.286478 0.944159 0.251784 0.106 Uiso 0.312(5) 1 calc R U P A 2
H5AD H 0.386416 0.929937 0.283016 0.106 Uiso 0.312(5) 1 calc R U P A 2
O1B O 0.3670(4) 0.8736(2) 0.1755(3) 0.0444(13) Uani 0.758(7) 1 d D U P A 1
C2B C 0.3025(5) 0.8859(2) 0.1245(3) 0.0518(16) Uani 0.758(7) 1 d D U P A 1
H2BA H 0.250684 0.899059 0.136220 0.062 Uiso 0.758(7) 1 calc R U P A 1
H2BB H 0.278049 0.864540 0.099768 0.062 Uiso 0.758(7) 1 calc R U P A 1
C3B C 0.3536(4) 0.91143(18) 0.0916(3) 0.0577(14) Uani 0.758(7) 1 d D U P A 1
H3BA H 0.344045 0.937612 0.101220 0.069 Uiso 0.758(7) 1 calc R U P A 1
H3BB H 0.334468 0.907886 0.048800 0.069 Uiso 0.758(7) 1 calc R U P A 1
C4B C 0.4528(3) 0.89983(16) 0.1130(2) 0.0560(13) Uani 0.758(7) 1 d D U P A 1
H4BA H 0.468392 0.877826 0.091657 0.067 Uiso 0.758(7) 1 calc R U P A 1
H4BB H 0.495585 0.920168 0.108911 0.067 Uiso 0.758(7) 1 calc R U P A 1
C5B C 0.4540(4) 0.89119(16) 0.1758(2) 0.0490(12) Uani 0.758(7) 1 d D U P A 1
H5BA H 0.505227 0.874342 0.191721 0.059 Uiso 0.758(7) 1 calc R U P A 1
H5BB H 0.460256 0.914063 0.199561 0.059 Uiso 0.758(7) 1 calc R U P A 1
O1B' O 0.3516(16) 0.8759(8) 0.1787(10) 0.048(2) Uani 0.242(7) 1 d D U P A 2
C2B' C 0.3050(15) 0.8774(7) 0.1196(9) 0.050(3) Uani 0.242(7) 1 d D U P A 2
H2BC H 0.246374 0.890796 0.116521 0.060 Uiso 0.242(7) 1 calc R U P A 2
H2BD H 0.291661 0.852024 0.104195 0.060 Uiso 0.242(7) 1 calc R U P A 2
C3B' C 0.3654(13) 0.8969(5) 0.0856(6) 0.053(2) Uani 0.242(7) 1 d D U P A 2
H3BC H 0.329047 0.912497 0.054582 0.064 Uiso 0.242(7) 1 calc R U P A 2
H3BD H 0.401885 0.879095 0.067449 0.064 Uiso 0.242(7) 1 calc R U P A 2
C4B' C 0.4270(11) 0.9206(4) 0.1314(6) 0.057(2) Uani 0.242(7) 1 d D U P A 2
H4BC H 0.488287 0.923886 0.121785 0.068 Uiso 0.242(7) 1 calc R U P A 2
H4BD H 0.399437 0.945121 0.135218 0.068 Uiso 0.242(7) 1 calc R U P A 2
C5B' C 0.4323(12) 0.8980(5) 0.1864(7) 0.053(2) Uani 0.242(7) 1 d D U P A 2
H5BC H 0.487475 0.882119 0.192829 0.063 Uiso 0.242(7) 1 calc R U P A 2
H5BD H 0.435791 0.914512 0.220640 0.063 Uiso 0.242(7) 1 calc R U P A 2
O1C O 0.6695(4) 0.67739(19) 0.4367(3) 0.0446(14) Uani 0.554(4) 1 d D U P B 2
C2C C 0.6953(5) 0.6839(2) 0.4976(3) 0.0602(15) Uani 0.554(4) 1 d D U P B 2
H2CA H 0.640638 0.689369 0.514397 0.072 Uiso 0.554(4) 1 calc R U P B 2
H2CB H 0.737676 0.705204 0.505278 0.072 Uiso 0.554(4) 1 calc R U P B 2
C3C C 0.7419(5) 0.64915(18) 0.5246(2) 0.0501(14) Uani 0.554(4) 1 d D U P B 2
H3CA H 0.701082 0.634912 0.545192 0.060 Uiso 0.554(4) 1 calc R U P B 2
H3CB H 0.799129 0.655122 0.552625 0.060 Uiso 0.554(4) 1 calc R U P B 2
C4C C 0.7621(4) 0.62764(15) 0.4724(2) 0.0404(12) Uani 0.554(4) 1 d D U P B 2
H4CA H 0.826860 0.619597 0.479393 0.048 Uiso 0.554(4) 1 calc R U P B 2
H4CB H 0.722093 0.605645 0.464233 0.048 Uiso 0.554(4) 1 calc R U P B 2
C5C C 0.7420(4) 0.65499(15) 0.4228(2) 0.0428(12) Uani 0.554(4) 1 d D U P B 2
H5CA H 0.796637 0.670188 0.420957 0.051 Uiso 0.554(4) 1 calc R U P B 2
H5CB H 0.722078 0.642190 0.384935 0.051 Uiso 0.554(4) 1 calc R U P B 2
O1C' O 0.6454(5) 0.6815(2) 0.4496(3) 0.0433(16) Uani 0.446(4) 1 d D U P B 1
C2C' C 0.6674(5) 0.64562(19) 0.4734(3) 0.0533(15) Uani 0.446(4) 1 d D U P B 1
H2CC H 0.655045 0.626441 0.442580 0.064 Uiso 0.446(4) 1 calc R U P B 1
H2CD H 0.631765 0.639842 0.503926 0.064 Uiso 0.446(4) 1 calc R U P B 1
C3C' C 0.7722(5) 0.6482(2) 0.5002(4) 0.0601(17) Uani 0.446(4) 1 d D U P B 1
H3CC H 0.785713 0.637657 0.540166 0.072 Uiso 0.446(4) 1 calc R U P B 1
H3CD H 0.808451 0.634706 0.475637 0.072 Uiso 0.446(4) 1 calc R U P B 1
C4C' C 0.7939(5) 0.6891(2) 0.5015(3) 0.0612(17) Uani 0.446(4) 1 d D U P B 1
H4CC H 0.825906 0.696832 0.540967 0.073 Uiso 0.446(4) 1 calc R U P B 1
H4CD H 0.832586 0.695250 0.472879 0.073 Uiso 0.446(4) 1 calc R U P B 1
C5C' C 0.7034(5) 0.7068(2) 0.4857(3) 0.0483(16) Uani 0.446(4) 1 d D U P B 1
H5CC H 0.678994 0.712336 0.521272 0.058 Uiso 0.446(4) 1 calc R U P B 1
H5CD H 0.707933 0.730168 0.464434 0.058 Uiso 0.446(4) 1 calc R U P B 1
O1D O 0.2089(3) 0.57237(13) 0.30116(18) 0.0553(9) Uani 0.811(4) 1 d D U P C 1
C2D C 0.2372(3) 0.58044(11) 0.36243(18) 0.0550(11) Uani 0.811(4) 1 d D U P C 1
H2DA H 0.218107 0.605718 0.371031 0.066 Uiso 0.811(4) 1 calc R U P C 1
H2DB H 0.304630 0.578647 0.374399 0.066 Uiso 0.811(4) 1 calc R U P C 1
C3D C 0.1917(3) 0.55239(12) 0.3943(2) 0.0593(11) Uani 0.811(4) 1 d D U P C 1
H3DA H 0.181419 0.562015 0.432175 0.071 Uiso 0.811(4) 1 calc R U P C 1
H3DB H 0.227423 0.529161 0.400831 0.071 Uiso 0.811(4) 1 calc R U P C 1
C4D C 0.1014(5) 0.5471(2) 0.3503(2) 0.0717(14) Uani 0.811(4) 1 d D U P C 1
H4DA H 0.072123 0.523239 0.356577 0.086 Uiso 0.811(4) 1 calc R U P C 1
H4DB H 0.058057 0.567495 0.352725 0.086 Uiso 0.811(4) 1 calc R U P C 1
C5D C 0.1335(4) 0.54753(13) 0.2926(2) 0.0682(12) Uani 0.811(4) 1 d D U P C 1
H5DA H 0.152627 0.522510 0.282683 0.082 Uiso 0.811(4) 1 calc R U P C 1
H5DB H 0.084039 0.556277 0.260697 0.082 Uiso 0.811(4) 1 calc R U P C 1
O1D' O 0.1922(15) 0.5645(7) 0.2913(8) 0.059(2) Uani 0.189(4) 1 d D U P C 2
C2D' C 0.1653(13) 0.5640(6) 0.3468(7) 0.065(2) Uani 0.189(4) 1 d D U P C 2
H2DC H 0.150181 0.589329 0.358048 0.078 Uiso 0.189(4) 1 calc R U P C 2
H2DD H 0.215429 0.554231 0.377229 0.078 Uiso 0.189(4) 1 calc R U P C 2
C3D' C 0.0825(18) 0.5395(9) 0.3403(8) 0.067(3) Uani 0.189(4) 1 d D U P C 2
H3DC H 0.035786 0.550234 0.360225 0.081 Uiso 0.189(4) 1 calc R U P C 2
H3DD H 0.099309 0.514576 0.356590 0.081 Uiso 0.189(4) 1 calc R U P C 2
C4D' C 0.0474(11) 0.5376(6) 0.2744(8) 0.070(3) Uani 0.189(4) 1 d D U P C 2
H4DC H 0.014723 0.514111 0.262828 0.084 Uiso 0.189(4) 1 calc R U P C 2
H4DD H 0.006313 0.558616 0.260422 0.084 Uiso 0.189(4) 1 calc R U P C 2
C5D' C 0.1350(12) 0.5399(5) 0.2518(8) 0.063(3) Uani 0.189(4) 1 d D U P C 2
H5DC H 0.163897 0.515211 0.252079 0.075 Uiso 0.189(4) 1 calc R U P C 2
H5DD H 0.123631 0.549746 0.211469 0.075 Uiso 0.189(4) 1 calc R U P C 2
O1E O 0.24472(17) 0.61587(7) 0.13171(10) 0.0620(6) Uani 0.716(8) 1 d D U P C 1
C2E C 0.3165(5) 0.6129(2) 0.0991(3) 0.0799(18) Uani 0.716(8) 1 d D U P C 1
H2EA H 0.316372 0.588028 0.081265 0.096 Uiso 0.716(8) 1 calc R U P C 1
H2EB H 0.376920 0.617153 0.124737 0.096 Uiso 0.716(8) 1 calc R U P C 1
C3E C 0.2971(4) 0.6410(2) 0.0545(3) 0.0764(17) Uani 0.716(8) 1 d D U P C 1
H3EA H 0.323530 0.634424 0.020055 0.092 Uiso 0.716(8) 1 calc R U P C 1
H3EB H 0.321797 0.665301 0.069675 0.092 Uiso 0.716(8) 1 calc R U P C 1
C4E C 0.1897(4) 0.6418(2) 0.0384(3) 0.0710(18) Uani 0.716(8) 1 d D U P C 1
H4EA H 0.166016 0.665619 0.020744 0.085 Uiso 0.716(8) 1 calc R U P C 1
H4EB H 0.164671 0.621191 0.012023 0.085 Uiso 0.716(8) 1 calc R U P C 1
C5E C 0.1708(9) 0.6368(6) 0.0992(5) 0.0605(15) Uani 0.716(8) 1 d D U P C 1
H5EA H 0.166692 0.661153 0.117919 0.073 Uiso 0.716(8) 1 calc R U P C 1
H5EB H 0.112182 0.623543 0.097567 0.073 Uiso 0.716(8) 1 calc R U P C 1
O1E' O 0.24472(17) 0.61587(7) 0.13171(10) 0.0620(6) Uani 0.284(8) 1 d D U P C 2
C2E' C 0.2970(12) 0.6019(5) 0.0913(6) 0.072(2) Uani 0.284(8) 1 d D U P C 2
H2EC H 0.292084 0.574597 0.089751 0.086 Uiso 0.284(8) 1 calc R U P C 2
H2ED H 0.362271 0.608347 0.105049 0.086 Uiso 0.284(8) 1 calc R U P C 2
C3E' C 0.2650(12) 0.6171(5) 0.0317(6) 0.074(2) Uani 0.284(8) 1 d D U P C 2
H3EC H 0.225480 0.599393 0.006011 0.088 Uiso 0.284(8) 1 calc R U P C 2
H3ED H 0.316973 0.624382 0.013394 0.088 Uiso 0.284(8) 1 calc R U P C 2
C4E' C 0.2106(15) 0.6511(5) 0.0456(8) 0.070(3) Uani 0.284(8) 1 d D U P C 2
H4EC H 0.250675 0.673017 0.054561 0.084 Uiso 0.284(8) 1 calc R U P C 2
H4ED H 0.159825 0.657004 0.012629 0.084 Uiso 0.284(8) 1 calc R U P C 2
C5E' C 0.175(3) 0.6388(15) 0.0983(13) 0.063(2) Uani 0.284(8) 1 d D U P C 2
H5EC H 0.162746 0.660443 0.121652 0.076 Uiso 0.284(8) 1 calc R U P C 2
H5ED H 0.117304 0.624706 0.086361 0.076 Uiso 0.284(8) 1 calc R U P C 2
Sb1 Sb 0.52837(2) 0.61491(2) 0.30583(2) 0.02565(4) Uani 1 1 d D . . . .
C2 C 0.62243(17) 0.57246(7) 0.35040(11) 0.0275(5) Uani 1 1 d D U . . .
C3 C 0.71004(18) 0.56762(7) 0.33699(12) 0.0349(6) Uani 1 1 d D U . . .
C4 C 0.76972(19) 0.54114(8) 0.36702(13) 0.0419(7) Uani 1 1 d D U . . .
H4 H 0.828106 0.538053 0.357069 0.050 Uiso 1 1 calc R U . . .
C5 C 0.74713(19) 0.51927(8) 0.41062(13) 0.0383(6) Uani 1 1 d D U . . .
C6 C 0.66122(19) 0.52431(8) 0.42367(12) 0.0375(6) Uani 1 1 d D U . . .
H6 H 0.644010 0.509497 0.453362 0.045 Uiso 1 1 calc R U . . .
C7 C 0.59913(18) 0.55019(7) 0.39504(11) 0.0320(6) Uani 1 1 d D U . . .
C8 C 0.7417(5) 0.5866(2) 0.2846(3) 0.0374(14) Uani 0.565(8) 1 d D U P D 1
H8 H 0.695891 0.606360 0.269993 0.045 Uiso 0.565(8) 1 calc R U P D 1
C9 C 0.8340(4) 0.60570(19) 0.3039(3) 0.0451(15) Uani 0.565(8) 1 d D U P D 1
H9A H 0.831378 0.622155 0.336913 0.068 Uiso 0.565(8) 1 calc R U P D 1
H9B H 0.881684 0.587032 0.315894 0.068 Uiso 0.565(8) 1 calc R U P D 1
H9C H 0.848232 0.620158 0.271318 0.068 Uiso 0.565(8) 1 calc R U P D 1
C10 C 0.7450(5) 0.5605(2) 0.2324(3) 0.0484(16) Uani 0.565(8) 1 d D U P D 1
H10A H 0.685444 0.548313 0.220239 0.073 Uiso 0.565(8) 1 calc R U P D 1
H10B H 0.759030 0.574839 0.199639 0.073 Uiso 0.565(8) 1 calc R U P D 1
H10C H 0.792482 0.541713 0.244216 0.073 Uiso 0.565(8) 1 calc R U P D 1
C11 C 0.8153(2) 0.49236(9) 0.44597(14) 0.0494(8) Uani 1 1 d D U . . .
H11 H 0.779293 0.473203 0.462570 0.059 Uiso 1 1 calc R U . . .
C12 C 0.8741(2) 0.51277(11) 0.49721(15) 0.0627(10) Uani 1 1 d D U . . .
H12A H 0.914847 0.495159 0.521505 0.094 Uiso 1 1 calc R U . . .
H12B H 0.834393 0.524583 0.520718 0.094 Uiso 1 1 calc R U . . .
H12C H 0.910675 0.531668 0.482316 0.094 Uiso 1 1 calc R U . . .
C13 C 0.8740(2) 0.47237(10) 0.40916(17) 0.0646(10) Uani 1 1 d D U . . .
H13A H 0.911403 0.453598 0.433075 0.097 Uiso 1 1 calc R U . . .
H13B H 0.914030 0.490219 0.394945 0.097 Uiso 1 1 calc R U . . .
H13C H 0.834310 0.460443 0.375787 0.097 Uiso 1 1 calc R U . . .
C14 C 0.5030(8) 0.5493(4) 0.4088(6) 0.041(2) Uani 0.45(2) 1 d D U P E 1
H14 H 0.467119 0.569108 0.384643 0.050 Uiso 0.45(2) 1 calc R U P E 1
C15 C 0.4517(9) 0.5130(4) 0.3920(8) 0.057(3) Uani 0.45(2) 1 d D U P E 1
H15A H 0.390922 0.514316 0.401995 0.086 Uiso 0.45(2) 1 calc R U P E 1
H15B H 0.445139 0.508858 0.349808 0.086 Uiso 0.45(2) 1 calc R U P E 1
H15C H 0.486170 0.492451 0.413278 0.086 Uiso 0.45(2) 1 calc R U P E 1
C16 C 0.5020(11) 0.5586(4) 0.4729(5) 0.052(3) Uani 0.45(2) 1 d D U P E 1
H16A H 0.438494 0.560056 0.478312 0.078 Uiso 0.45(2) 1 calc R U P E 1
H16B H 0.532351 0.582411 0.482955 0.078 Uiso 0.45(2) 1 calc R U P E 1
H16C H 0.534376 0.539255 0.498268 0.078 Uiso 0.45(2) 1 calc R U P E 1
C8' C 0.7498(7) 0.5957(3) 0.3002(4) 0.0396(17) Uani 0.435(8) 1 d D U P D 2
H8' H 0.698352 0.612027 0.281109 0.047 Uiso 0.435(8) 1 calc R U P D 2
C9' C 0.8250(5) 0.6207(2) 0.3337(4) 0.0477(19) Uani 0.435(8) 1 d D U P D 2
H9'A H 0.845958 0.637686 0.306322 0.072 Uiso 0.435(8) 1 calc R U P D 2
H9'B H 0.800645 0.634977 0.362938 0.072 Uiso 0.435(8) 1 calc R U P D 2
H9'C H 0.876466 0.605542 0.353260 0.072 Uiso 0.435(8) 1 calc R U P D 2
C10' C 0.7826(6) 0.5746(3) 0.2517(4) 0.0486(18) Uani 0.435(8) 1 d D U P D 2
H10D H 0.808592 0.592007 0.227177 0.073 Uiso 0.435(8) 1 calc R U P D 2
H10E H 0.829488 0.556665 0.268948 0.073 Uiso 0.435(8) 1 calc R U P D 2
H10F H 0.730816 0.561559 0.227680 0.073 Uiso 0.435(8) 1 calc R U P D 2
C14' C 0.5123(6) 0.5564(3) 0.4188(5) 0.0378(18) Uani 0.55(2) 1 d D U P E 2
H14' H 0.474293 0.575010 0.393086 0.045 Uiso 0.55(2) 1 calc R U P E 2
C15' C 0.4570(7) 0.5206(3) 0.4153(6) 0.051(2) Uani 0.55(2) 1 d D U P E 2
H15D H 0.444990 0.511382 0.375009 0.076 Uiso 0.55(2) 1 calc R U P E 2
H15E H 0.491677 0.502059 0.441245 0.076 Uiso 0.55(2) 1 calc R U P E 2
H15F H 0.398697 0.525427 0.427422 0.076 Uiso 0.55(2) 1 calc R U P E 2
C16' C 0.5328(8) 0.5719(3) 0.4804(4) 0.045(2) Uani 0.55(2) 1 d D U P E 2
H16D H 0.475312 0.575483 0.494129 0.067 Uiso 0.55(2) 1 calc R U P E 2
H16E H 0.571829 0.554542 0.506385 0.067 Uiso 0.55(2) 1 calc R U P E 2
H16F H 0.564407 0.595647 0.480509 0.067 Uiso 0.55(2) 1 calc R U P E 2
C17 C 0.5230(8) 0.5927(2) 0.2170(3) 0.0290(16) Uani 0.523(4) 1 d D U P F 1
C18 C 0.4894(5) 0.55644(18) 0.2026(3) 0.0307(13) Uani 0.523(4) 1 d D U P F 1
C19 C 0.4916(5) 0.54193(16) 0.1472(2) 0.0388(13) Uani 0.523(4) 1 d D U P F 1
H19 H 0.470303 0.517435 0.138407 0.047 Uiso 0.523(4) 1 calc R U P F 1
C20 C 0.5236(5) 0.56181(16) 0.1048(3) 0.0415(13) Uani 0.523(4) 1 d D U P F 1
C21 C 0.5520(5) 0.59796(17) 0.1175(2) 0.0360(12) Uani 0.523(4) 1 d D U P F 1
H21 H 0.571474 0.612408 0.088229 0.043 Uiso 0.523(4) 1 calc R U P F 1
C22 C 0.5528(5) 0.61373(17) 0.1727(3) 0.0312(13) Uani 0.523(4) 1 d D U P F 1
C23 C 0.4519(5) 0.5318(2) 0.2450(3) 0.0347(15) Uani 0.523(4) 1 d D U P F 1
H23 H 0.451424 0.546399 0.281267 0.042 Uiso 0.523(4) 1 calc R U P F 1
C24 C 0.3534(5) 0.5195(2) 0.2202(3) 0.0434(16) Uani 0.523(4) 1 d D U P F 1
H24A H 0.331634 0.503693 0.248697 0.065 Uiso 0.523(4) 1 calc R U P F 1
H24B H 0.313930 0.541352 0.212211 0.065 Uiso 0.523(4) 1 calc R U P F 1
H24C H 0.351654 0.505726 0.183842 0.065 Uiso 0.523(4) 1 calc R U P F 1
C25 C 0.5136(6) 0.4978(2) 0.2622(3) 0.0398(17) Uani 0.523(4) 1 d D U P F 1
H25A H 0.487833 0.482436 0.289490 0.060 Uiso 0.523(4) 1 calc R U P F 1
H25B H 0.517113 0.483460 0.227086 0.060 Uiso 0.523(4) 1 calc R U P F 1
H25C H 0.575093 0.506029 0.280904 0.060 Uiso 0.523(4) 1 calc R U P F 1
C26 C 0.5253(5) 0.54453(17) 0.0453(3) 0.0536(15) Uani 0.523(4) 1 d D U P F 1
H26 H 0.510988 0.517632 0.047769 0.064 Uiso 0.523(4) 1 calc R U P F 1
C27 C 0.4514(7) 0.5617(4) -0.0019(4) 0.064(3) Uani 0.523(4) 1 d D U P F 1
H27A H 0.391717 0.559317 0.009527 0.097 Uiso 0.523(4) 1 calc R U P F 1
H27B H 0.465155 0.587859 -0.006393 0.097 Uiso 0.523(4) 1 calc R U P F 1
H27C H 0.449736 0.548783 -0.039025 0.097 Uiso 0.523(4) 1 calc R U P F 1
C28 C 0.6169(6) 0.5477(3) 0.0292(4) 0.073(2) Uani 0.523(4) 1 d D U P F 1
H28A H 0.614903 0.536251 -0.009118 0.109 Uiso 0.523(4) 1 calc R U P F 1
H28B H 0.633466 0.573803 0.027582 0.109 Uiso 0.523(4) 1 calc R U P F 1
H28C H 0.662642 0.534978 0.058611 0.109 Uiso 0.523(4) 1 calc R U P F 1
C29 C 0.5870(5) 0.65310(19) 0.1838(3) 0.0344(14) Uani 0.523(4) 1 d D U P F 1
H29 H 0.606905 0.656006 0.227121 0.041 Uiso 0.523(4) 1 calc R U P F 1
C30 C 0.5106(8) 0.6815(3) 0.1636(4) 0.050(2) Uani 0.523(4) 1 d D U P F 1
H30A H 0.535140 0.706553 0.171437 0.074 Uiso 0.523(4) 1 calc R U P F 1
H30B H 0.486975 0.678622 0.121540 0.074 Uiso 0.523(4) 1 calc R U P F 1
H30C H 0.460849 0.677538 0.184855 0.074 Uiso 0.523(4) 1 calc R U P F 1
C31 C 0.6691(5) 0.66268(18) 0.1566(3) 0.0473(15) Uani 0.523(4) 1 d D U P F 1
H31A H 0.687086 0.688412 0.165648 0.071 Uiso 0.523(4) 1 calc R U P F 1
H31B H 0.720364 0.646295 0.172517 0.071 Uiso 0.523(4) 1 calc R U P F 1
H31C H 0.652642 0.659488 0.114090 0.071 Uiso 0.523(4) 1 calc R U P F 1
C17' C 0.5423(8) 0.5996(2) 0.2173(4) 0.0294(17) Uani 0.477(4) 1 d D U P F 2
C18' C 0.5192(5) 0.5636(2) 0.1958(3) 0.0326(14) Uani 0.477(4) 1 d D U P F 2
C19' C 0.5329(5) 0.55360(18) 0.1403(3) 0.0394(13) Uani 0.477(4) 1 d D U P F 2
H19' H 0.517619 0.529245 0.126481 0.047 Uiso 0.477(4) 1 calc R U P F 2
C20' C 0.5680(5) 0.57806(19) 0.1048(3) 0.0408(13) Uani 0.477(4) 1 d D U P F 2
C21' C 0.5903(5) 0.61335(18) 0.1264(2) 0.0356(13) Uani 0.477(4) 1 d D U P F 2
H21' H 0.614749 0.630482 0.102604 0.043 Uiso 0.477(4) 1 calc R U P F 2
C22' C 0.5783(5) 0.6247(2) 0.1817(3) 0.0295(14) Uani 0.477(4) 1 d D U P F 2
C23' C 0.4788(5) 0.5342(2) 0.2301(3) 0.0356(16) Uani 0.477(4) 1 d D U P F 2
H23' H 0.471731 0.545786 0.267819 0.043 Uiso 0.477(4) 1 calc R U P F 2
C24' C 0.3839(5) 0.5218(2) 0.1992(4) 0.0493(19) Uani 0.477(4) 1 d D U P F 2
H24D H 0.360893 0.502950 0.222796 0.074 Uiso 0.477(4) 1 calc R U P F 2
H24E H 0.342280 0.543061 0.193953 0.074 Uiso 0.477(4) 1 calc R U P F 2
H24F H 0.387318 0.511416 0.160851 0.074 Uiso 0.477(4) 1 calc R U P F 2
C25' C 0.5433(6) 0.5010(2) 0.2456(4) 0.046(2) Uani 0.477(4) 1 d D U P F 2
H25D H 0.514795 0.482801 0.267496 0.069 Uiso 0.477(4) 1 calc R U P F 2
H25E H 0.554881 0.489648 0.209584 0.069 Uiso 0.477(4) 1 calc R U P F 2
H25F H 0.601287 0.509356 0.269542 0.069 Uiso 0.477(4) 1 calc R U P F 2
C26' C 0.5825(5) 0.5671(2) 0.0442(3) 0.0546(16) Uani 0.477(4) 1 d D U P F 2
H26' H 0.608276 0.588979 0.026793 0.066 Uiso 0.477(4) 1 calc R U P F 2
C27' C 0.4921(7) 0.5569(4) 0.0042(5) 0.063(3) Uani 0.477(4) 1 d D U P F 2
H27D H 0.448845 0.577456 0.002684 0.094 Uiso 0.477(4) 1 calc R U P F 2
H27E H 0.502667 0.551869 -0.035225 0.094 Uiso 0.477(4) 1 calc R U P F 2
H27F H 0.466690 0.534814 0.019403 0.094 Uiso 0.477(4) 1 calc R U P F 2
C28' C 0.6497(8) 0.5359(3) 0.0470(5) 0.084(3) Uani 0.477(4) 1 d D U P F 2
H28D H 0.657258 0.529564 0.007380 0.127 Uiso 0.477(4) 1 calc R U P F 2
H28E H 0.708816 0.543383 0.070486 0.127 Uiso 0.477(4) 1 calc R U P F 2
H28F H 0.626730 0.514245 0.064994 0.127 Uiso 0.477(4) 1 calc R U P F 2
C29' C 0.6045(5) 0.66380(19) 0.2010(3) 0.0338(15) Uani 0.477(4) 1 d D U P F 2
H29' H 0.618343 0.663518 0.244754 0.041 Uiso 0.477(4) 1 calc R U P F 2
C30' C 0.5230(7) 0.6899(3) 0.1827(4) 0.042(2) Uani 0.477(4) 1 d D U P F 2
H30D H 0.541048 0.715048 0.195551 0.062 Uiso 0.477(4) 1 calc R U P F 2
H30E H 0.503509 0.689405 0.140099 0.062 Uiso 0.477(4) 1 calc R U P F 2
H30F H 0.472315 0.681792 0.200868 0.062 Uiso 0.477(4) 1 calc R U P F 2
C31' C 0.6903(5) 0.67868(19) 0.1820(3) 0.0448(16) Uani 0.477(4) 1 d D U P F 2
H31D H 0.702027 0.704032 0.196312 0.067 Uiso 0.477(4) 1 calc R U P F 2
H31E H 0.742800 0.663020 0.198210 0.067 Uiso 0.477(4) 1 calc R U P F 2
H31F H 0.680822 0.678518 0.139190 0.067 Uiso 0.477(4) 1 calc R U P F 2
Sb2 Sb 0.31455(2) 0.71001(2) 0.29992(2) 0.02372(4) Uani 1 1 d D . . . .
C33 C 0.21774(16) 0.68559(7) 0.34994(10) 0.0248(5) Uani 1 1 d D U . . .
C34 C 0.24444(16) 0.67952(7) 0.41097(11) 0.0275(5) Uani 1 1 d D U . . .
C35 C 0.18165(17) 0.66605(7) 0.44251(11) 0.0313(6) Uani 1 1 d D U . . .
H35 H 0.201348 0.661520 0.483162 0.038 Uiso 1 1 calc R U . . .
C36 C 0.09079(17) 0.65893(8) 0.41672(11) 0.0344(6) Uani 1 1 d D U . . .
C37 C 0.06563(17) 0.66425(8) 0.35697(11) 0.0347(6) Uani 1 1 d D U . . .
H37 H 0.004341 0.659006 0.338298 0.042 Uiso 1 1 calc R U . . .
C38 C 0.12678(16) 0.67704(7) 0.32286(11) 0.0287(5) Uani 1 1 d D U . . .
C39 C 0.34153(17) 0.68790(8) 0.44400(11) 0.0312(6) Uani 1 1 d D U . . .
H39 H 0.364994 0.708832 0.423108 0.037 Uiso 1 1 calc R U . . .
C40 C 0.3472(2) 0.70021(9) 0.50709(12) 0.0433(7) Uani 1 1 d D U . . .
H40A H 0.409727 0.708266 0.523600 0.065 Uiso 1 1 calc R U . . .
H40B H 0.330721 0.679502 0.530090 0.065 Uiso 1 1 calc R U . . .
H40C H 0.304676 0.720760 0.508166 0.065 Uiso 1 1 calc R U . . .
C41 C 0.4045(2) 0.65512(9) 0.44116(14) 0.0455(7) Uani 1 1 d D U . . .
H41A H 0.466702 0.661328 0.461366 0.068 Uiso 1 1 calc R U . . .
H41B H 0.404737 0.649224 0.400188 0.068 Uiso 1 1 calc R U . . .
H41C H 0.382451 0.633689 0.460084 0.068 Uiso 1 1 calc R U . . .
C42 C 0.02178(19) 0.64763(9) 0.45350(12) 0.0419(7) Uani 1 1 d D U . . .
H42 H -0.039031 0.645110 0.426535 0.050 Uiso 1 1 calc R U . . .
C43 C 0.0438(2) 0.61094(9) 0.48340(16) 0.0559(9) Uani 1 1 d D U . . .
H43A H -0.002511 0.605071 0.506557 0.084 Uiso 1 1 calc R U . . .
H43B H 0.104236 0.612202 0.509174 0.084 Uiso 1 1 calc R U . . .
H43C H 0.044091 0.591653 0.453924 0.084 Uiso 1 1 calc R U . . .
C44 C 0.0127(3) 0.67729(11) 0.4970(2) 0.0924(16) Uani 1 1 d D U . . .
H44A H -0.034282 0.670134 0.518959 0.139 Uiso 1 1 calc R U . . .
H44B H -0.004977 0.700570 0.476362 0.139 Uiso 1 1 calc R U . . .
H44C H 0.071419 0.680526 0.524093 0.139 Uiso 1 1 calc R U . . .
C45 C 0.08890(17) 0.68121(8) 0.25738(11) 0.0322(6) Uani 1 1 d D U . . .
H45 H 0.140524 0.689214 0.238600 0.039 Uiso 1 1 calc R U . . .
C46 C 0.0526(2) 0.64440(9) 0.22941(12) 0.0420(7) Uani 1 1 d D U . . .
H46A H 0.035741 0.647392 0.186895 0.063 Uiso 1 1 calc R U . . .
H46B H -0.001294 0.636831 0.244688 0.063 Uiso 1 1 calc R U . . .
H46C H 0.100295 0.625452 0.238789 0.063 Uiso 1 1 calc R U . . .
C47 C 0.01381(19) 0.71082(9) 0.24409(12) 0.0422(7) Uani 1 1 d D U . . .
H47A H -0.004788 0.713917 0.201670 0.063 Uiso 1 1 calc R U . . .
H47B H 0.037426 0.734322 0.261820 0.063 Uiso 1 1 calc R U . . .
H47C H -0.039129 0.703106 0.260300 0.063 Uiso 1 1 calc R U . . .
C48 C 0.22624(16) 0.75745(7) 0.26901(10) 0.0241(5) Uani 1 1 d D U . . .
C49 C 0.18852(16) 0.77953(7) 0.30849(10) 0.0263(5) Uani 1 1 d D U . . .
C50 C 0.12796(17) 0.80831(7) 0.28706(11) 0.0313(6) Uani 1 1 d D U . . .
H50A H 0.099149 0.822693 0.315294 0.038 Uiso 1 1 calc R U . . .
C51 C 0.10370(17) 0.81661(7) 0.22795(11) 0.0323(6) Uani 1 1 d D U . . .
C52 C 0.14403(17) 0.79583(7) 0.18961(11) 0.0305(6) Uani 1 1 d D U . . .
H52 H 0.127056 0.801139 0.146771 0.037 Uiso 1 1 calc R U . . .
C53 C 0.20393(16) 0.76661(7) 0.20864(10) 0.0253(5) Uani 1 1 d D U . . .
C54 C 0.21180(17) 0.77452(7) 0.37480(11) 0.0301(6) Uani 1 1 d D U . . .
H54 H 0.253092 0.752567 0.383235 0.036 Uiso 1 1 calc R U . . .
C55 C 0.2643(2) 0.80810(8) 0.40417(12) 0.0419(7) Uani 1 1 d D U . . .
H55A H 0.280705 0.803963 0.446468 0.063 Uiso 1 1 calc R U . . .
H55B H 0.225714 0.830174 0.396312 0.063 Uiso 1 1 calc R U . . .
H55C H 0.320126 0.811644 0.388539 0.063 Uiso 1 1 calc R U . . .
C56 C 0.12721(19) 0.76696(9) 0.40129(12) 0.0408(7) Uani 1 1 d D U . . .
H56A H 0.146481 0.761664 0.443113 0.061 Uiso 1 1 calc R U . . .
H56B H 0.093857 0.745657 0.381671 0.061 Uiso 1 1 calc R U . . .
H56C H 0.087248 0.788720 0.396019 0.061 Uiso 1 1 calc R U . . .
C57 C 0.03328(19) 0.84639(8) 0.20588(13) 0.0404(7) Uani 1 1 d D U . . .
H57 H 0.013103 0.857389 0.240591 0.048 Uiso 1 1 calc R U . . .
C58 C -0.0501(2) 0.82972(10) 0.16670(15) 0.0519(8) Uani 1 1 d D U . . .
H58A H -0.096654 0.848907 0.155363 0.078 Uiso 1 1 calc R U . . .
H58B H -0.074997 0.809999 0.187797 0.078 Uiso 1 1 calc R U . . .
H58C H -0.032606 0.819459 0.131597 0.078 Uiso 1 1 calc R U . . .
C59 C 0.0729(2) 0.87721(10) 0.1746(2) 0.0701(11) Uani 1 1 d D U . . .
H59A H 0.026001 0.896114 0.162158 0.105 Uiso 1 1 calc R U . . .
H59B H 0.093231 0.867171 0.140283 0.105 Uiso 1 1 calc R U . . .
H59C H 0.125179 0.888296 0.201169 0.105 Uiso 1 1 calc R U . . .
C60 C 0.24654(16) 0.74580(7) 0.16413(10) 0.0280(5) Uani 1 1 d D U . . .
H60 H 0.254095 0.719487 0.177348 0.034 Uiso 1 1 calc R U . . .
C61 C 0.1889(2) 0.74571(9) 0.10187(12) 0.0411(7) Uani 1 1 d D U . . .
H61A H 0.216514 0.728886 0.077319 0.062 Uiso 1 1 calc R U . . .
H61B H 0.186749 0.770749 0.085628 0.062 Uiso 1 1 calc R U . . .
H61C H 0.126603 0.737421 0.102907 0.062 Uiso 1 1 calc R U . . .
C62 C 0.34192(17) 0.76088(8) 0.16275(12) 0.0332(6) Uani 1 1 d D U . . .
H62A H 0.369161 0.746538 0.134885 0.050 Uiso 1 1 calc R U . . .
H62B H 0.380612 0.758910 0.201803 0.050 Uiso 1 1 calc R U . . .
H62C H 0.337134 0.786873 0.150664 0.050 Uiso 1 1 calc R U . . .
Sb3 Sb 0.55651(2) 0.79775(2) 0.30363(2) 0.02389(4) Uani 1 1 d D . . . .
C64 C 0.6599(6) 0.7914(9) 0.3855(3) 0.0290(13) Uani 0.636(5) 1 d D U P B 1
C65 C 0.7515(6) 0.7819(3) 0.3836(4) 0.0331(14) Uani 0.636(5) 1 d D U P B 1
C66 C 0.8186(5) 0.7819(2) 0.4355(3) 0.0385(15) Uani 0.636(5) 1 d D U P B 1
H66 H 0.880108 0.776219 0.433328 0.046 Uiso 0.636(5) 1 calc R U P B 1
C67 C 0.7982(4) 0.78993(18) 0.4894(3) 0.0422(14) Uani 0.636(5) 1 d D U P B 1
C68 C 0.7070(5) 0.7951(2) 0.4918(3) 0.0391(15) Uani 0.636(5) 1 d D U P B 1
H68 H 0.690689 0.798209 0.528890 0.047 Uiso 0.636(5) 1 calc R U P B 1
C69 C 0.6378(5) 0.7958(4) 0.4414(4) 0.0320(14) Uani 0.636(5) 1 d D U P B 1
C70 C 0.7827(7) 0.7705(3) 0.3279(4) 0.0361(16) Uani 0.636(5) 1 d D U P B 1
H70 H 0.729265 0.773311 0.294722 0.043 Uiso 0.636(5) 1 calc R U P B 1
C71 C 0.8114(8) 0.7296(3) 0.3305(6) 0.052(2) Uani 0.636(5) 1 d D U P B 1
H71A H 0.831104 0.722874 0.294252 0.078 Uiso 0.636(5) 1 calc R U P B 1
H71B H 0.861986 0.725758 0.363811 0.078 Uiso 0.636(5) 1 calc R U P B 1
H71C H 0.759254 0.714159 0.335207 0.078 Uiso 0.636(5) 1 calc R U P B 1
C72 C 0.8605(10) 0.7949(3) 0.3147(7) 0.043(2) Uani 0.636(5) 1 d D U P B 1
H72A H 0.878053 0.786462 0.278577 0.065 Uiso 0.636(5) 1 calc R U P B 1
H72B H 0.839629 0.820612 0.310120 0.065 Uiso 0.636(5) 1 calc R U P B 1
H72C H 0.913334 0.793190 0.347126 0.065 Uiso 0.636(5) 1 calc R U P B 1
C73 C 0.8705(4) 0.79217(17) 0.5456(3) 0.0526(15) Uani 0.636(5) 1 d D U P B 1
H73 H 0.840628 0.803984 0.575819 0.063 Uiso 0.636(5) 1 calc R U P B 1
C74 C 0.9016(4) 0.75479(15) 0.5680(2) 0.0523(15) Uani 0.636(5) 1 d D U P B 1
H74A H 0.848277 0.739737 0.571659 0.078 Uiso 0.636(5) 1 calc R U P B 1
H74B H 0.934736 0.742865 0.540681 0.078 Uiso 0.636(5) 1 calc R U P B 1
H74C H 0.942115 0.757166 0.606367 0.078 Uiso 0.636(5) 1 calc R U P B 1
C75 C 0.9511(5) 0.8164(2) 0.5393(3) 0.087(2) Uani 0.636(5) 1 d D U P B 1
H75A H 0.928847 0.840767 0.524556 0.131 Uiso 0.636(5) 1 calc R U P B 1
H75B H 0.992022 0.819192 0.577484 0.131 Uiso 0.636(5) 1 calc R U P B 1
H75C H 0.984643 0.804891 0.511799 0.131 Uiso 0.636(5) 1 calc R U P B 1
C76 C 0.5396(6) 0.8009(4) 0.4492(5) 0.0330(15) Uani 0.636(5) 1 d D U P B 1
H76 H 0.498517 0.796808 0.410276 0.040 Uiso 0.636(5) 1 calc R U P B 1
C77 C 0.5226(7) 0.8400(4) 0.4691(7) 0.046(2) Uani 0.636(5) 1 d D U P B 1
H77A H 0.458858 0.842255 0.473637 0.069 Uiso 0.636(5) 1 calc R U P B 1
H77B H 0.563548 0.845013 0.506607 0.069 Uiso 0.636(5) 1 calc R U P B 1
H77C H 0.534583 0.857789 0.439832 0.069 Uiso 0.636(5) 1 calc R U P B 1
C78 C 0.5136(8) 0.7726(4) 0.4921(6) 0.041(2) Uani 0.636(5) 1 d D U P B 1
H78A H 0.450040 0.776716 0.495963 0.062 Uiso 0.636(5) 1 calc R U P B 1
H78B H 0.519924 0.747594 0.477326 0.062 Uiso 0.636(5) 1 calc R U P B 1
H78C H 0.554184 0.775532 0.530318 0.062 Uiso 0.636(5) 1 calc R U P B 1
C64' C 0.6524(11) 0.7915(15) 0.3880(5) 0.030(2) Uani 0.364(5) 1 d D U P B 2
C65' C 0.7475(10) 0.7878(6) 0.3893(6) 0.0331(19) Uani 0.364(5) 1 d D U P B 2
C66' C 0.8084(9) 0.7923(4) 0.4430(5) 0.036(2) Uani 0.364(5) 1 d D U P B 2
H66' H 0.872084 0.789301 0.444041 0.044 Uiso 0.364(5) 1 calc R U P B 2
C67' C 0.7802(7) 0.8009(3) 0.4945(5) 0.0402(19) Uani 0.364(5) 1 d D U P B 2
C68' C 0.6865(7) 0.8047(4) 0.4915(6) 0.036(2) Uani 0.364(5) 1 d D U P B 2
H68' H 0.665612 0.811321 0.526092 0.043 Uiso 0.364(5) 1 calc R U P B 2
C69' C 0.6219(9) 0.7992(7) 0.4404(6) 0.0323(19) Uani 0.364(5) 1 d D U P B 2
C70' C 0.7868(12) 0.7771(5) 0.3360(7) 0.037(2) Uani 0.364(5) 1 d D U P B 2
H70' H 0.734601 0.777139 0.301707 0.044 Uiso 0.364(5) 1 calc R U P B 2
C71' C 0.8259(14) 0.7377(5) 0.3414(11) 0.050(4) Uani 0.364(5) 1 d D U P B 2
H71D H 0.850619 0.731783 0.306567 0.076 Uiso 0.364(5) 1 calc R U P B 2
H71E H 0.874898 0.736060 0.376194 0.076 Uiso 0.364(5) 1 calc R U P B 2
H71F H 0.777214 0.720166 0.344966 0.076 Uiso 0.364(5) 1 calc R U P B 2
C72' C 0.8570(18) 0.8049(5) 0.3222(11) 0.044(4) Uani 0.364(5) 1 d D U P B 2
H72D H 0.879717 0.796604 0.287699 0.065 Uiso 0.364(5) 1 calc R U P B 2
H72E H 0.828014 0.829186 0.314445 0.065 Uiso 0.364(5) 1 calc R U P B 2
H72F H 0.908201 0.806685 0.355660 0.065 Uiso 0.364(5) 1 calc R U P B 2
C73' C 0.8464(7) 0.8089(3) 0.5522(4) 0.054(2) Uani 0.364(5) 1 d D U P B 2
H73' H 0.817842 0.798087 0.583733 0.065 Uiso 0.364(5) 1 calc R U P B 2
C74' C 0.8570(7) 0.8487(3) 0.5647(4) 0.077(3) Uani 0.364(5) 1 d D U P B 2
H74D H 0.796422 0.860012 0.561634 0.116 Uiso 0.364(5) 1 calc R U P B 2
H74E H 0.892554 0.852257 0.604382 0.116 Uiso 0.364(5) 1 calc R U P B 2
H74F H 0.888920 0.860329 0.536509 0.116 Uiso 0.364(5) 1 calc R U P B 2
C75' C 0.9369(7) 0.7896(4) 0.5561(5) 0.077(3) Uani 0.364(5) 1 d D U P B 2
H75D H 0.926356 0.763254 0.547392 0.116 Uiso 0.364(5) 1 calc R U P B 2
H75E H 0.969808 0.800503 0.527761 0.116 Uiso 0.364(5) 1 calc R U P B 2
H75F H 0.973443 0.792432 0.595633 0.116 Uiso 0.364(5) 1 calc R U P B 2
C76' C 0.5216(10) 0.8029(6) 0.4438(9) 0.032(2) Uani 0.364(5) 1 d D U P B 2
H76' H 0.485472 0.799025 0.403299 0.038 Uiso 0.364(5) 1 calc R U P B 2
C77' C 0.4963(12) 0.8411(6) 0.4631(12) 0.039(3) Uani 0.364(5) 1 d D U P B 2
H77D H 0.430936 0.841724 0.464387 0.059 Uiso 0.364(5) 1 calc R U P B 2
H77E H 0.532297 0.846529 0.502115 0.059 Uiso 0.364(5) 1 calc R U P B 2
H77F H 0.509370 0.859741 0.435348 0.059 Uiso 0.364(5) 1 calc R U P B 2
C78' C 0.4919(13) 0.7729(6) 0.4823(9) 0.030(3) Uani 0.364(5) 1 d D U P B 2
H78D H 0.426948 0.776169 0.483517 0.046 Uiso 0.364(5) 1 calc R U P B 2
H78E H 0.501134 0.748543 0.466139 0.046 Uiso 0.364(5) 1 calc R U P B 2
H78F H 0.528482 0.774856 0.522008 0.046 Uiso 0.364(5) 1 calc R U P B 2
C79 C 0.637(4) 0.8392(10) 0.2662(15) 0.030(2) Uani 0.208(7) 1 d D U P B 1
C80 C 0.673(2) 0.8714(6) 0.2960(9) 0.036(2) Uani 0.208(7) 1 d D U P B 1
C81 C 0.6870(13) 0.9032(5) 0.2635(7) 0.036(2) Uani 0.208(7) 1 d D U P B 1
H81 H 0.680518 0.927189 0.278733 0.043 Uiso 0.208(7) 1 calc R U P B 1
C82 C 0.7103(12) 0.8990(4) 0.2094(7) 0.036(2) Uani 0.208(7) 1 d D U P B 1
C83 C 0.6919(14) 0.8648(4) 0.1828(8) 0.031(2) Uani 0.208(7) 1 d D U P B 1
H83 H 0.704247 0.861476 0.144743 0.037 Uiso 0.208(7) 1 calc R U P B 1
C84 C 0.656(2) 0.8349(5) 0.2093(10) 0.029(2) Uani 0.208(7) 1 d D U P B 1
C85 C 0.6601(18) 0.8817(8) 0.3575(8) 0.040(3) Uani 0.208(7) 1 d D U P B 1
H85 H 0.625868 0.861533 0.373151 0.048 Uiso 0.208(7) 1 calc R U P B 1
C86 C 0.6037(17) 0.9175(9) 0.3528(14) 0.039(4) Uani 0.208(7) 1 d D U P B 1
H86A H 0.594398 0.924689 0.391703 0.059 Uiso 0.208(7) 1 calc R U P B 1
H86B H 0.636476 0.937184 0.336693 0.059 Uiso 0.208(7) 1 calc R U P B 1
H86C H 0.544159 0.913386 0.326983 0.059 Uiso 0.208(7) 1 calc R U P B 1
C87 C 0.7537(19) 0.8869(11) 0.3979(15) 0.049(5) Uani 0.208(7) 1 d D U P B 1
H87A H 0.744994 0.893465 0.437228 0.074 Uiso 0.208(7) 1 calc R U P B 1
H87B H 0.788478 0.863758 0.399769 0.074 Uiso 0.208(7) 1 calc R U P B 1
H87C H 0.787332 0.906625 0.382664 0.074 Uiso 0.208(7) 1 calc R U P B 1
C88 C 0.7500(12) 0.9313(5) 0.1807(6) 0.046(2) Uani 0.208(7) 1 d D U P B 1
H88 H 0.726142 0.954463 0.195554 0.055 Uiso 0.208(7) 1 calc R U P B 1
C89 C 0.7190(14) 0.9312(6) 0.1155(7) 0.069(4) Uani 0.208(7) 1 d D U P B 1
H89A H 0.652044 0.930104 0.105605 0.103 Uiso 0.208(7) 1 calc R U P B 1
H89B H 0.740195 0.953834 0.099206 0.103 Uiso 0.208(7) 1 calc R U P B 1
H89C H 0.744683 0.909631 0.098984 0.103 Uiso 0.208(7) 1 calc R U P B 1
C90 C 0.8522(13) 0.9329(9) 0.1965(11) 0.075(5) Uani 0.208(7) 1 d D U P B 1
H90A H 0.871647 0.932955 0.239164 0.112 Uiso 0.208(7) 1 calc R U P B 1
H90B H 0.878245 0.911365 0.180257 0.112 Uiso 0.208(7) 1 calc R U P B 1
H90C H 0.873757 0.955568 0.180478 0.112 Uiso 0.208(7) 1 calc R U P B 1
C91 C 0.6262(17) 0.8001(5) 0.1737(11) 0.027(3) Uani 0.208(7) 1 d D U P B 1
H91 H 0.601204 0.782933 0.200257 0.033 Uiso 0.208(7) 1 calc R U P B 1
C92 C 0.548(2) 0.8081(7) 0.1226(14) 0.036(5) Uani 0.208(7) 1 d D U P B 1
H92A H 0.498951 0.821216 0.136846 0.054 Uiso 0.208(7) 1 calc R U P B 1
H92B H 0.570176 0.823487 0.093800 0.054 Uiso 0.208(7) 1 calc R U P B 1
H92C H 0.524005 0.784783 0.104382 0.054 Uiso 0.208(7) 1 calc R U P B 1
C93 C 0.705(2) 0.7797(10) 0.155(2) 0.033(4) Uani 0.208(7) 1 d D U P B 1
H93A H 0.753596 0.775203 0.188850 0.050 Uiso 0.208(7) 1 calc R U P B 1
H93B H 0.682743 0.756098 0.136792 0.050 Uiso 0.208(7) 1 calc R U P B 1
H93C H 0.728914 0.794802 0.126210 0.050 Uiso 0.208(7) 1 calc R U P B 1
C79' C 0.6398(10) 0.8369(2) 0.2646(4) 0.0267(10) Uani 0.792(7) 1 d D U P B 2
C80' C 0.6628(6) 0.87170(17) 0.2912(2) 0.0375(12) Uani 0.792(7) 1 d D U P B 2
C81' C 0.7166(3) 0.89617(12) 0.2645(2) 0.0382(11) Uani 0.792(7) 1 d D U P B 2
H81' H 0.739357 0.918101 0.284729 0.046 Uiso 0.792(7) 1 calc R U P B 2
C82' C 0.7374(3) 0.88935(12) 0.21019(19) 0.0357(9) Uani 0.792(7) 1 d D U P B 2
C83' C 0.7108(3) 0.85567(11) 0.1839(2) 0.0300(10) Uani 0.792(7) 1 d D U P B 2
H83' H 0.724803 0.850417 0.146743 0.036 Uiso 0.792(7) 1 calc R U P B 2
C84' C 0.6639(5) 0.82920(13) 0.2103(3) 0.0269(11) Uani 0.792(7) 1 d D U P B 2
C85' C 0.6400(5) 0.8823(2) 0.3500(2) 0.0442(14) Uani 0.792(7) 1 d D U P B 2
H85' H 0.607607 0.860712 0.363225 0.053 Uiso 0.792(7) 1 calc R U P B 2
C86' C 0.5736(6) 0.9149(2) 0.3443(4) 0.068(2) Uani 0.792(7) 1 d D U P B 2
H86D H 0.560638 0.920967 0.382769 0.101 Uiso 0.792(7) 1 calc R U P B 2
H86E H 0.601133 0.936414 0.328792 0.101 Uiso 0.792(7) 1 calc R U P B 2
H86F H 0.516511 0.908312 0.317563 0.101 Uiso 0.792(7) 1 calc R U P B 2
C87' C 0.7254(5) 0.8892(3) 0.3974(4) 0.069(2) Uani 0.792(7) 1 d D U P B 2
H87D H 0.706763 0.895934 0.434089 0.104 Uiso 0.792(7) 1 calc R U P B 2
H87E H 0.762662 0.866706 0.403345 0.104 Uiso 0.792(7) 1 calc R U P B 2
H87F H 0.761262 0.909404 0.385221 0.104 Uiso 0.792(7) 1 calc R U P B 2
C88' C 0.7859(3) 0.91767(12) 0.1782(2) 0.0450(11) Uani 0.792(7) 1 d D U P B 2
H88' H 0.811237 0.904252 0.147475 0.054 Uiso 0.792(7) 1 calc R U P B 2
C89' C 0.7178(3) 0.94634(14) 0.1478(3) 0.0650(16) Uani 0.792(7) 1 d D U P B 2
H89D H 0.749774 0.964291 0.127507 0.097 Uiso 0.792(7) 1 calc R U P B 2
H89E H 0.669994 0.933990 0.119343 0.097 Uiso 0.792(7) 1 calc R U P B 2
H89F H 0.689880 0.959172 0.176862 0.097 Uiso 0.792(7) 1 calc R U P B 2
C90' C 0.8665(4) 0.9359(2) 0.2201(3) 0.0613(15) Uani 0.792(7) 1 d D U P B 2
H90D H 0.908792 0.916763 0.238863 0.092 Uiso 0.792(7) 1 calc R U P B 2
H90E H 0.898693 0.952654 0.197978 0.092 Uiso 0.792(7) 1 calc R U P B 2
H90F H 0.843254 0.949936 0.250022 0.092 Uiso 0.792(7) 1 calc R U P B 2
C91' C 0.6402(4) 0.79306(14) 0.1776(3) 0.0282(11) Uani 0.792(7) 1 d D U P B 2
H91' H 0.624344 0.774686 0.206033 0.034 Uiso 0.792(7) 1 calc R U P B 2
C92' C 0.5559(5) 0.79781(18) 0.1289(3) 0.0350(14) Uani 0.792(7) 1 d D U P B 2
H92D H 0.541600 0.774279 0.108312 0.053 Uiso 0.792(7) 1 calc R U P B 2
H92E H 0.503694 0.805540 0.145889 0.053 Uiso 0.792(7) 1 calc R U P B 2
H92F H 0.568182 0.816677 0.101302 0.053 Uiso 0.792(7) 1 calc R U P B 2
C93' C 0.7205(7) 0.7770(3) 0.1530(6) 0.0440(17) Uani 0.792(7) 1 d D U P B 2
H93D H 0.701501 0.753847 0.132444 0.066 Uiso 0.792(7) 1 calc R U P B 2
H93E H 0.738945 0.794765 0.125710 0.066 Uiso 0.792(7) 1 calc R U P B 2
H93F H 0.772352 0.772293 0.185187 0.066 Uiso 0.792(7) 1 calc R U P B 2
C1F C 0.0139(17) 0.8832(4) 0.3827(10) 0.083(4) Uani 0.4 1 d D U P G 4
H1FA H 0.032917 0.864168 0.412533 0.125 Uiso 0.4 1 calc R U P G 4
H1FB H -0.052158 0.881221 0.367617 0.125 Uiso 0.4 1 calc R U P G 4
H1FC H 0.046707 0.879658 0.350589 0.125 Uiso 0.4 1 calc R U P G 4
C2F C 0.0349(9) 0.9194(3) 0.4083(6) 0.091(2) Uani 0.4 1 d D U P G 4
H2FA H 0.101457 0.920537 0.424524 0.109 Uiso 0.4 1 calc R U P G 4
H2FB H 0.002916 0.922095 0.441496 0.109 Uiso 0.4 1 calc R U P G 4
C3F C 0.0107(10) 0.9511(3) 0.3694(5) 0.097(2) Uani 0.4 1 d D U P G 4
H3FA H -0.056744 0.951268 0.356626 0.116 Uiso 0.4 1 calc R U P G 4
H3FB H 0.036908 0.946800 0.334156 0.116 Uiso 0.4 1 calc R U P G 4
C4F C 0.0397(13) 0.9893(3) 0.3922(7) 0.106(3) Uani 0.4 1 d D U P G 4
H4FA H 0.011478 0.993821 0.426603 0.127 Uiso 0.4 1 calc R U P G 4
H4FB H 0.106841 0.988669 0.406608 0.127 Uiso 0.4 1 calc R U P G 4
C5F C 0.0188(11) 1.0220(3) 0.3524(6) 0.116(3) Uani 0.4 1 d D U P G 4
H5FA H -0.048695 1.024221 0.341560 0.139 Uiso 0.4 1 calc R U P G 4
H5FB H 0.040951 1.016238 0.316116 0.139 Uiso 0.4 1 calc R U P G 4
C6F C 0.0565(11) 1.0600(3) 0.3734(7) 0.103(4) Uani 0.4 1 d D U P G 4
H6FA H 0.036777 1.078296 0.342504 0.155 Uiso 0.4 1 calc R U P G 4
H6FB H 0.033374 1.067056 0.408394 0.155 Uiso 0.4 1 calc R U P G 4
H6FC H 0.123535 1.059027 0.382804 0.155 Uiso 0.4 1 calc R U P G 4
C1G C -0.0125(15) 0.8856(7) 0.3893(11) 0.090(4) Uani 0.3 1 d D U P H 2
H1GA H -0.063636 0.868168 0.385934 0.135 Uiso 0.3 1 calc R U P H 2
H1GB H -0.024959 0.903347 0.356977 0.135 Uiso 0.3 1 calc R U P H 2
H1GC H 0.043907 0.872039 0.387792 0.135 Uiso 0.3 1 calc R U P H 2
C2G C -0.0017(10) 0.9056(4) 0.4455(7) 0.085(3) Uani 0.3 1 d D U P H 2
H2GA H 0.010273 0.887778 0.478344 0.102 Uiso 0.3 1 calc R U P H 2
H2GB H -0.058770 0.919167 0.447450 0.102 Uiso 0.3 1 calc R U P H 2
C3G C 0.0769(9) 0.9324(4) 0.4506(6) 0.082(2) Uani 0.3 1 d D U P H 2
H3GA H 0.132114 0.918085 0.446746 0.099 Uiso 0.3 1 calc R U P H 2
H3GB H 0.063432 0.949359 0.416663 0.099 Uiso 0.3 1 calc R U P H 2
C4G C 0.1007(8) 0.9553(3) 0.5042(6) 0.068(3) Uani 0.3 1 d D U P H 2
H4GA H 0.046253 0.970480 0.506761 0.082 Uiso 0.3 1 calc R U P H 2
H4GB H 0.110469 0.938290 0.538100 0.082 Uiso 0.3 1 calc R U P H 2
C5G C 0.1804(9) 0.9806(3) 0.5121(6) 0.067(3) Uani 0.3 1 d D U P H 2
H5GA H 0.235831 0.965261 0.513702 0.081 Uiso 0.3 1 calc R U P H 2
H5GB H 0.173809 0.996106 0.476551 0.081 Uiso 0.3 1 calc R U P H 2
C6G C 0.1975(13) 1.0055(4) 0.5630(6) 0.070(3) Uani 0.3 1 d D U P H 2
H6GA H 0.252223 1.020381 0.562158 0.105 Uiso 0.3 1 calc R U P H 2
H6GB H 0.144712 1.021855 0.561661 0.105 Uiso 0.3 1 calc R U P H 2
H6GC H 0.207066 0.990845 0.599010 0.105 Uiso 0.3 1 calc R U P H 2
C1H C 0.1470(17) 0.9969(8) 0.6065(9) 0.082(4) Uani 0.2 1 d D U P I 1
H1HA H 0.180787 0.993182 0.646623 0.123 Uiso 0.2 1 calc R U P I 1
H1HB H 0.118790 1.021521 0.603198 0.123 Uiso 0.2 1 calc R U P I 1
H1HC H 0.099258 0.978055 0.596982 0.123 Uiso 0.2 1 calc R U P I 1
C2H C 0.2113(18) 0.9940(8) 0.5652(8) 0.081(3) Uani 0.2 1 d D U P I 1
H2HA H 0.260168 1.012605 0.577162 0.097 Uiso 0.2 1 calc R U P I 1
H2HB H 0.240751 0.969396 0.570982 0.097 Uiso 0.2 1 calc R U P I 1
C3H C 0.1765(17) 0.9987(5) 0.5016(8) 0.080(3) Uani 0.2 1 d D U P I 1
H3HA H 0.224668 0.989294 0.481629 0.096 Uiso 0.2 1 calc R U P I 1
H3HB H 0.123391 0.981895 0.490841 0.096 Uiso 0.2 1 calc R U P I 1
C4H C 0.1481(17) 1.0347(5) 0.4758(10) 0.093(3) Uani 0.2 1 d D U P I 1
H4HA H 0.206166 1.046977 0.493830 0.111 Uiso 0.2 1 calc R U P I 1
H4HB H 0.107672 1.040034 0.503773 0.111 Uiso 0.2 1 calc R U P I 1
C5H C 0.1146(18) 1.0666(6) 0.4376(13) 0.101(3) Uani 0.2 1 d D U P I 1
H5HA H 0.069685 1.078441 0.457838 0.121 Uiso 0.2 1 calc R U P I 1
H5HB H 0.077453 1.054775 0.402471 0.121 Uiso 0.2 1 calc R U P I 1
C6H C 0.158(3) 1.0990(7) 0.4127(15) 0.072(3) Uani 0.2 1 d D U P I 1
H6HA H 0.110271 1.114114 0.388781 0.108 Uiso 0.2 1 calc R U P I 1
H6HB H 0.192136 1.113985 0.444686 0.108 Uiso 0.2 1 calc R U P I 1
H6HC H 0.200041 1.089902 0.388344 0.108 Uiso 0.2 1 calc R U P I 1
C1I C -0.014(3) 0.8742(11) 0.4361(18) 0.082(4) Uani 0.1 1 d D U P J 3
H1IA H 0.006548 0.849134 0.447931 0.124 Uiso 0.1 1 calc R U P J 3
H1IB H 0.007500 0.891395 0.468344 0.124 Uiso 0.1 1 calc R U P J 3
H1IC H -0.081012 0.874788 0.426021 0.124 Uiso 0.1 1 calc R U P J 3
C2I C 0.024(7) 0.8853(14) 0.385(3) 0.086(3) Uani 0.1 1 d D U P J 3
H2IA H 0.091357 0.883609 0.395256 0.103 Uiso 0.1 1 calc R U P J 3
H2IB H 0.003185 0.867065 0.353096 0.103 Uiso 0.1 1 calc R U P J 3
C3I C 0.000(3) 0.9226(9) 0.3603(18) 0.088(3) Uani 0.1 1 d D U P J 3
H3IA H 0.018750 0.940672 0.392355 0.105 Uiso 0.1 1 calc R U P J 3
H3IB H -0.067603 0.923953 0.348879 0.105 Uiso 0.1 1 calc R U P J 3
C4I C 0.039(3) 0.9352(8) 0.3096(16) 0.090(4) Uani 0.1 1 d D U P J 3
H4IA H 0.006667 0.921271 0.274967 0.108 Uiso 0.1 1 calc R U P J 3
H4IB H 0.103500 0.927340 0.316832 0.108 Uiso 0.1 1 calc R U P J 3
C5I C 0.036(3) 0.9751(8) 0.2929(16) 0.089(6) Uani 0.1 1 d D U P J 3
H5IA H -0.026616 0.984426 0.292199 0.107 Uiso 0.1 1 calc R U P J 3
H5IB H 0.077823 0.988700 0.324052 0.107 Uiso 0.1 1 calc R U P J 3
C6I C 0.061(3) 0.9846(10) 0.2359(16) 0.085(8) Uani 0.1 1 d D U P J 3
H6IA H 0.056861 1.011420 0.229981 0.127 Uiso 0.1 1 calc R U P J 3
H6IB H 0.123946 0.976472 0.236105 0.127 Uiso 0.1 1 calc R U P J 3
H6IC H 0.019097 0.972181 0.204126 0.127 Uiso 0.1 1 calc R U P J 3
C1J C 0.1008(15) 1.0350(6) 0.5628(11) 0.102(5) Uani 0.2 1 d D U P K 5
H1JA H 0.131075 1.053193 0.541900 0.153 Uiso 0.2 1 calc R U P K 5
H1JB H 0.050545 1.023286 0.535435 0.153 Uiso 0.2 1 calc R U P K 5
H1JC H 0.076532 1.047420 0.593856 0.153 Uiso 0.2 1 calc R U P K 5
C2J C 0.1690(13) 1.0060(6) 0.5893(13) 0.084(4) Uani 0.2 1 d D U P K 5
H2JA H 0.193947 0.992665 0.558862 0.101 Uiso 0.2 1 calc R U P K 5
H2JB H 0.220153 1.017001 0.617773 0.101 Uiso 0.2 1 calc R U P K 5
C3J C 0.1127(14) 0.9812(5) 0.6188(8) 0.079(4) Uani 0.2 1 d D U P K 5
H3JA H 0.084207 0.996024 0.646014 0.094 Uiso 0.2 1 calc R U P K 5
H3JB H 0.153529 0.962797 0.642273 0.094 Uiso 0.2 1 calc R U P K 5
C4J C 0.0386(13) 0.9609(6) 0.5774(8) 0.064(4) Uani 0.2 1 d D U P K 5
H4JA H 0.003319 0.979308 0.550592 0.077 Uiso 0.2 1 calc R U P K 5
H4JB H 0.068216 0.944023 0.553439 0.077 Uiso 0.2 1 calc R U P K 5
C5J C -0.0270(11) 0.9391(4) 0.6041(7) 0.049(3) Uani 0.2 1 d D U P K 5
H5JA H 0.008355 0.922763 0.634429 0.059 Uiso 0.2 1 calc R U P K 5
H5JB H -0.062501 0.956353 0.623886 0.059 Uiso 0.2 1 calc R U P K 5
C6J C -0.0916(11) 0.9162(4) 0.5632(7) 0.050(4) Uani 0.2 1 d D U P K 5
H6JA H -0.131827 0.902901 0.584653 0.075 Uiso 0.2 1 calc R U P K 5
H6JB H -0.128524 0.932069 0.533526 0.075 Uiso 0.2 1 calc R U P K 5
H6JC H -0.057495 0.898398 0.544095 0.075 Uiso 0.2 1 calc R U P K 5
C1K C 0.164(3) 1.1076(7) 0.4063(15) 0.072(3) Uani 0.2 1 d D U P L 6
H1KA H 0.158400 1.126514 0.375712 0.108 Uiso 0.2 1 calc R U P L 6
H1KB H 0.145043 1.117785 0.440764 0.108 Uiso 0.2 1 calc R U P L 6
H1KC H 0.228512 1.099652 0.416856 0.108 Uiso 0.2 1 calc R U P L 6
C2K C 0.1075(18) 1.0761(6) 0.3847(12) 0.101(4) Uani 0.2 1 d D U P L 6
H2KA H 0.128202 1.069515 0.348238 0.122 Uiso 0.2 1 calc R U P L 6
H2KB H 0.046204 1.087329 0.371725 0.122 Uiso 0.2 1 calc R U P L 6
C3K C 0.0867(15) 1.0403(6) 0.4077(13) 0.111(3) Uani 0.2 1 d D U P L 6
H3KA H 0.112431 1.038179 0.450012 0.133 Uiso 0.2 1 calc R U P L 6
H3KB H 0.109650 1.019717 0.386620 0.133 Uiso 0.2 1 calc R U P L 6
C4K C -0.0180(15) 1.0414(9) 0.3955(12) 0.119(4) Uani 0.2 1 d D U P L 6
H4KA H -0.035100 1.066281 0.379262 0.142 Uiso 0.2 1 calc R U P L 6
H4KB H -0.038215 1.023724 0.363179 0.142 Uiso 0.2 1 calc R U P L 6
C5K C -0.0764(17) 1.0345(10) 0.4377(12) 0.129(5) Uani 0.2 1 d D U P L 6
H5KA H -0.072999 1.057578 0.460880 0.155 Uiso 0.2 1 calc R U P L 6
H5KB H -0.042992 1.015671 0.464498 0.155 Uiso 0.2 1 calc R U P L 6
C6K C -0.1722(18) 1.0233(9) 0.4291(16) 0.130(8) Uani 0.2 1 d D U P L 6
H6KA H -0.190197 1.021157 0.467166 0.195 Uiso 0.2 1 calc R U P L 6
H6KB H -0.210537 1.041904 0.405364 0.195 Uiso 0.2 1 calc R U P L 6
H6KC H -0.180105 0.999403 0.409034 0.195 Uiso 0.2 1 calc R U P L 6
C1L C 0.023(4) 0.8725(12) 0.406(3) 0.088(5) Uani 0.1 1 d D U P M 7
H1LA H 0.026183 0.850501 0.430574 0.131 Uiso 0.1 1 calc R U P M 7
H1LB H -0.005300 0.866134 0.365533 0.131 Uiso 0.1 1 calc R U P M 7
H1LC H 0.085416 0.881799 0.406793 0.131 Uiso 0.1 1 calc R U P M 7
C2L C -0.031(3) 0.9014(10) 0.4278(19) 0.088(3) Uani 0.1 1 d D U P M 7
H2LA H -0.002724 0.906901 0.468852 0.105 Uiso 0.1 1 calc R U P M 7
H2LB H -0.093201 0.891278 0.427701 0.105 Uiso 0.1 1 calc R U P M 7
C3L C -0.042(2) 0.9369(9) 0.394(2) 0.089(3) Uani 0.1 1 d D U P M 7
H3LA H -0.081566 0.953956 0.411281 0.107 Uiso 0.1 1 calc R U P M 7
H3LB H -0.072186 0.931987 0.353124 0.107 Uiso 0.1 1 calc R U P M 7
C4L C 0.050(3) 0.9551(9) 0.395(2) 0.094(3) Uani 0.1 1 d D U P M 7
H4LA H 0.088524 0.951151 0.434510 0.113 Uiso 0.1 1 calc R U P M 7
H4LB H 0.080120 0.942105 0.366769 0.113 Uiso 0.1 1 calc R U P M 7
C5L C 0.050(4) 0.9953(11) 0.382(3) 0.107(3) Uani 0.1 1 d D U P M 7
H5LA H -0.009812 1.004800 0.388350 0.128 Uiso 0.1 1 calc R U P M 7
H5LB H 0.048492 0.997259 0.339635 0.128 Uiso 0.1 1 calc R U P M 7
C6L C 0.120(3) 1.0224(10) 0.411(2) 0.102(5) Uani 0.1 1 d D U P M 7
H6LA H 0.104056 1.047020 0.394326 0.153 Uiso 0.1 1 calc R U P M 7
H6LB H 0.121106 1.022750 0.452831 0.153 Uiso 0.1 1 calc R U P M 7
H6LC H 0.180007 1.015132 0.403618 0.153 Uiso 0.1 1 calc R U P M 7

loop_
_atom_site_aniso_label
_atom_site_aniso_U_11
_atom_site_aniso_U_22
_atom_site_aniso_U_33
_atom_site_aniso_U_23
_atom_site_aniso_U_13
_atom_site_aniso_U_12
K1 0.0296(3) 0.0324(3) 0.0361(3) 0.0052(2) 0.0061(2) 0.0016(2)
K2 0.0257(3) 0.0228(3) 0.0453(3) 0.0038(2) -0.0013(2) 0.0003(2)
K3 0.0371(3) 0.0370(3) 0.0512(4) -0.0029(3) -0.0068(3) -0.0004(3)
O1A 0.088(3) 0.040(2) 0.096(3) -0.008(2) 0.040(2) -0.005(2)
C2A 0.129(4) 0.055(3) 0.097(3) -0.003(3) 0.029(3) 0.012(3)
C3A 0.133(5) 0.060(3) 0.118(4) -0.015(3) 0.022(4) 0.011(3)
C4A 0.117(4) 0.058(3) 0.125(4) 0.006(3) 0.037(4) 0.018(3)
C5A 0.122(4) 0.056(3) 0.106(4) 0.004(3) 0.022(4) 0.010(3)
O1A' 0.104(4) 0.044(4) 0.100(4) -0.009(4) 0.037(4) -0.001(4)
C2A' 0.117(5) 0.058(4) 0.112(5) -0.013(4) 0.044(4) 0.005(4)
C3A' 0.133(5) 0.063(4) 0.118(5) -0.005(4) 0.039(5) 0.012(4)
C4A' 0.125(5) 0.049(4) 0.108(5) -0.005(4) 0.028(5) 0.002(4)
C5A' 0.109(5) 0.050(4) 0.112(5) -0.004(4) 0.034(4) -0.002(4)
O1B 0.053(3) 0.0426(19) 0.0394(17) 0.0106(15) 0.0130(16) 0.002(2)
C2B 0.047(2) 0.061(4) 0.050(3) 0.010(2) 0.0124(19) 0.010(2)
C3B 0.056(3) 0.064(3) 0.057(3) 0.026(2) 0.021(2) 0.024(2)
C4B 0.049(2) 0.061(3) 0.062(3) 0.020(2) 0.020(2) 0.012(2)
C5B 0.049(3) 0.046(3) 0.051(2) 0.003(2) 0.0070(19) 0.0083(19)
O1B' 0.050(4) 0.049(4) 0.045(4) 0.007(4) 0.012(4) -0.003(4)
C2B' 0.054(4) 0.052(5) 0.045(4) 0.006(4) 0.012(4) 0.004(4)
C3B' 0.060(4) 0.054(5) 0.048(4) 0.008(4) 0.018(4) 0.008(4)
C4B' 0.063(4) 0.054(4) 0.056(4) 0.007(4) 0.019(4) -0.001(4)
C5B' 0.053(5) 0.051(5) 0.055(4) 0.010(4) 0.009(4) -0.003(4)
O1C 0.039(3) 0.051(2) 0.038(3) -0.008(2) -0.007(2) 0.007(2)
C2C 0.061(3) 0.069(3) 0.043(3) -0.016(3) -0.010(2) 0.013(3)
C3C 0.052(3) 0.068(3) 0.031(3) -0.004(2) 0.009(2) 0.000(3)
C4C 0.038(3) 0.042(3) 0.037(3) 0.001(2) -0.004(2) -0.003(2)
C5C 0.035(2) 0.056(3) 0.036(2) 0.002(2) 0.004(2) 0.003(2)
O1C' 0.044(3) 0.044(3) 0.035(3) 0.001(2) -0.006(2) 0.000(2)
C2C' 0.064(3) 0.050(3) 0.042(3) 0.002(3) 0.001(3) 0.007(3)
C3C' 0.055(3) 0.079(3) 0.044(3) 0.008(3) 0.006(3) 0.024(3)
C4C' 0.048(3) 0.089(4) 0.045(3) 0.006(3) 0.007(3) 0.006(3)
C5C' 0.046(3) 0.059(4) 0.036(3) 0.005(3) -0.003(3) -0.011(3)
O1D 0.065(2) 0.046(2) 0.056(2) -0.0028(15) 0.0160(17) -0.0100(15)
C2D 0.064(3) 0.044(2) 0.055(2) 0.0012(18) 0.0061(19) -0.0003(19)
C3D 0.063(3) 0.058(2) 0.060(2) 0.007(2) 0.021(2) 0.007(2)
C4D 0.071(3) 0.066(3) 0.082(3) -0.003(3) 0.027(2) -0.019(2)
C5D 0.080(3) 0.055(2) 0.069(3) -0.003(2) 0.014(2) -0.023(2)
O1D' 0.069(5) 0.049(5) 0.061(4) -0.001(4) 0.017(4) -0.012(4)
C2D' 0.072(4) 0.057(4) 0.067(4) -0.001(4) 0.020(4) -0.010(4)
C3D' 0.072(5) 0.057(5) 0.077(4) 0.000(5) 0.025(4) -0.009(4)
C4D' 0.073(5) 0.059(5) 0.079(5) -0.001(5) 0.020(5) -0.015(5)
C5D' 0.072(5) 0.051(5) 0.067(5) -0.006(5) 0.018(5) -0.016(5)
O1E 0.0698(15) 0.0666(15) 0.0472(13) 0.0048(11) 0.0063(11) 0.0000(12)
C2E 0.079(3) 0.087(4) 0.076(3) 0.011(3) 0.020(3) 0.010(3)
C3E 0.068(3) 0.095(4) 0.071(3) 0.028(3) 0.026(3) 0.006(3)
C4E 0.075(3) 0.085(4) 0.053(3) 0.015(3) 0.012(3) -0.004(3)
C5E 0.062(3) 0.072(3) 0.047(2) 0.006(2) 0.009(2) -0.008(3)
O1E' 0.0698(15) 0.0666(15) 0.0472(13) 0.0048(11) 0.0063(11) 0.0000(12)
C2E' 0.077(5) 0.078(5) 0.061(4) 0.010(4) 0.016(4) 0.005(4)
C3E' 0.079(5) 0.084(5) 0.062(4) 0.017(4) 0.025(4) 0.006(4)
C4E' 0.075(5) 0.080(5) 0.059(4) 0.015(4) 0.020(4) 0.001(4)
C5E' 0.068(4) 0.072(5) 0.049(4) 0.008(4) 0.010(4) -0.003(4)
Sb1 0.02868(9) 0.02046(8) 0.02678(9) 0.00256(6) 0.00298(7) 0.00378(7)
C2 0.0278(13) 0.0225(12) 0.0295(13) 0.0040(10) -0.0008(10) 0.0008(10)
C3 0.0282(13) 0.0326(14) 0.0422(15) 0.0111(12) 0.0028(11) 0.0006(11)
C4 0.0265(14) 0.0421(16) 0.0556(18) 0.0150(14) 0.0040(13) 0.0046(12)
C5 0.0324(14) 0.0319(14) 0.0454(16) 0.0090(12) -0.0053(12) 0.0004(11)
C6 0.0390(15) 0.0349(15) 0.0372(15) 0.0130(12) 0.0040(12) 0.0008(12)
C7 0.0332(14) 0.0307(13) 0.0315(13) 0.0073(11) 0.0045(11) 0.0035(11)
C8 0.029(2) 0.040(3) 0.045(3) 0.013(2) 0.011(2) 0.006(2)
C9 0.034(3) 0.054(3) 0.050(3) 0.017(3) 0.015(2) 0.000(2)
C10 0.054(4) 0.052(4) 0.041(3) 0.004(3) 0.017(3) 0.013(3)
C11 0.0366(17) 0.0436(17) 0.062(2) 0.0208(15) -0.0056(14) 0.0023(13)
C12 0.048(2) 0.074(3) 0.058(2) 0.0182(18) -0.0102(16) 0.0066(18)
C13 0.056(2) 0.047(2) 0.083(3) 0.0151(18) -0.0055(19) 0.0216(17)
C14 0.042(4) 0.043(5) 0.041(4) 0.016(3) 0.014(3) 0.007(3)
C15 0.048(5) 0.072(6) 0.060(7) -0.001(5) 0.030(5) -0.015(4)
C16 0.058(6) 0.050(6) 0.053(4) 0.007(4) 0.023(4) -0.002(5)
C8' 0.029(3) 0.042(4) 0.047(4) 0.015(3) 0.008(3) 0.003(3)
C9' 0.035(3) 0.053(4) 0.053(4) 0.015(3) 0.002(3) -0.010(3)
C10' 0.045(4) 0.051(4) 0.053(4) 0.010(3) 0.019(3) 0.006(3)
C14' 0.034(3) 0.041(4) 0.040(4) 0.018(3) 0.009(3) 0.009(3)
C15' 0.043(4) 0.062(5) 0.051(5) 0.007(4) 0.017(4) -0.004(3)
C16' 0.042(5) 0.051(5) 0.047(3) 0.003(3) 0.022(3) 0.004(4)
C17 0.038(4) 0.023(3) 0.026(2) 0.004(2) 0.005(2) 0.004(2)
C18 0.042(3) 0.020(2) 0.030(2) 0.003(2) 0.005(2) -0.001(2)
C19 0.055(3) 0.025(3) 0.037(2) -0.001(2) 0.011(2) -0.001(2)
C20 0.066(3) 0.027(3) 0.032(2) -0.002(2) 0.011(2) -0.001(2)
C21 0.055(3) 0.026(3) 0.027(2) 0.002(2) 0.008(2) -0.002(2)
C22 0.042(3) 0.019(3) 0.030(2) 0.001(2) 0.004(2) 0.002(2)
C23 0.050(4) 0.021(2) 0.035(3) 0.002(2) 0.012(2) -0.004(2)
C24 0.051(4) 0.033(3) 0.049(4) -0.002(3) 0.014(3) -0.005(3)
C25 0.059(5) 0.023(3) 0.038(4) 0.005(3) 0.012(3) -0.003(3)
C26 0.091(4) 0.036(3) 0.036(3) -0.009(2) 0.017(3) -0.002(3)
C27 0.097(7) 0.063(5) 0.034(4) -0.019(3) 0.014(4) -0.005(6)
C28 0.103(6) 0.065(6) 0.055(5) -0.016(4) 0.029(4) 0.013(5)
C29 0.050(3) 0.026(3) 0.028(3) 0.001(2) 0.008(2) -0.004(2)
C30 0.070(5) 0.027(4) 0.054(6) 0.001(4) 0.016(4) 0.005(4)
C31 0.064(4) 0.039(4) 0.041(4) 0.000(3) 0.014(3) -0.013(3)
C17' 0.037(4) 0.019(3) 0.029(3) 0.002(2) -0.001(2) 0.002(3)
C18' 0.040(3) 0.023(3) 0.032(2) 0.005(2) 0.002(2) 0.001(2)
C19' 0.057(3) 0.024(3) 0.037(3) -0.005(2) 0.008(3) 0.001(2)
C20' 0.063(3) 0.027(3) 0.033(3) -0.003(2) 0.010(2) 0.005(3)
C21' 0.047(3) 0.028(3) 0.031(3) -0.001(2) 0.005(2) 0.004(2)
C22' 0.038(3) 0.023(3) 0.026(2) 0.004(2) 0.003(2) 0.002(2)
C23' 0.047(4) 0.023(3) 0.036(3) -0.004(3) 0.006(3) -0.005(3)
C24' 0.051(4) 0.035(4) 0.059(5) -0.004(4) 0.004(3) -0.011(3)
C25' 0.062(5) 0.027(3) 0.049(5) 0.004(3) 0.008(4) 0.003(4)
C26' 0.083(4) 0.041(3) 0.042(3) -0.007(3) 0.016(3) 0.005(3)
C27' 0.097(7) 0.043(5) 0.047(5) -0.009(4) 0.012(5) -0.009(5)
C28' 0.116(7) 0.076(6) 0.066(6) -0.012(5) 0.030(5) 0.041(5)
C29' 0.048(3) 0.024(3) 0.028(3) 0.004(2) 0.005(3) -0.003(3)
C30' 0.056(4) 0.030(5) 0.037(5) 0.002(3) 0.005(4) 0.010(4)
C31' 0.058(4) 0.037(4) 0.039(4) 0.001(3) 0.007(3) -0.012(3)
Sb2 0.01841(8) 0.02660(9) 0.02692(8) 0.00535(7) 0.00636(6) 0.00222(6)
C33 0.0193(12) 0.0293(13) 0.0266(12) 0.0043(10) 0.0065(9) 0.0012(10)
C34 0.0217(12) 0.0322(13) 0.0287(12) 0.0059(10) 0.0051(10) 0.0023(10)
C35 0.0266(13) 0.0408(15) 0.0267(13) 0.0101(11) 0.0054(10) 0.0028(11)
C36 0.0237(13) 0.0481(16) 0.0327(13) 0.0111(12) 0.0087(10) -0.0002(11)
C37 0.0191(12) 0.0516(17) 0.0332(14) 0.0091(12) 0.0044(10) -0.0035(11)
C38 0.0212(12) 0.0361(14) 0.0288(13) 0.0053(11) 0.0052(10) -0.0010(10)
C39 0.0238(13) 0.0398(15) 0.0299(13) 0.0080(11) 0.0048(10) -0.0003(11)
C40 0.0348(16) 0.061(2) 0.0330(15) -0.0012(14) 0.0032(12) -0.0107(14)
C41 0.0294(15) 0.0563(19) 0.0473(18) 0.0027(15) -0.0005(13) 0.0088(13)
C42 0.0257(14) 0.067(2) 0.0345(15) 0.0154(14) 0.0094(11) -0.0031(13)
C43 0.049(2) 0.060(2) 0.065(2) 0.0170(17) 0.0283(17) -0.0073(16)
C44 0.114(4) 0.070(3) 0.125(4) 0.000(3) 0.100(3) 0.002(3)
C45 0.0220(13) 0.0470(16) 0.0275(13) 0.0059(12) 0.0050(10) -0.0047(11)
C46 0.0337(16) 0.0587(19) 0.0321(15) 0.0017(13) 0.0027(12) -0.0139(14)
C47 0.0285(15) 0.063(2) 0.0333(15) 0.0110(14) 0.0009(12) 0.0027(13)
C48 0.0189(12) 0.0262(12) 0.0267(12) 0.0041(10) 0.0030(9) 0.0015(9)
C49 0.0220(12) 0.0313(13) 0.0251(12) 0.0030(10) 0.0034(9) 0.0028(10)
C50 0.0280(13) 0.0354(14) 0.0304(13) 0.0010(11) 0.0059(10) 0.0075(11)
C51 0.0258(13) 0.0368(14) 0.0326(13) 0.0061(11) 0.0016(10) 0.0076(11)
C52 0.0261(13) 0.0393(14) 0.0245(12) 0.0061(11) 0.0008(10) 0.0031(11)
C53 0.0207(12) 0.0295(13) 0.0248(12) 0.0021(10) 0.0024(9) -0.0013(10)
C54 0.0303(14) 0.0350(14) 0.0252(13) 0.0025(11) 0.0061(10) 0.0094(11)
C55 0.0483(18) 0.0414(16) 0.0329(15) -0.0014(13) 0.0004(13) 0.0067(13)
C56 0.0398(16) 0.0545(18) 0.0306(15) 0.0056(13) 0.0128(12) 0.0121(14)
C57 0.0330(15) 0.0477(17) 0.0386(16) 0.0098(13) 0.0025(12) 0.0175(13)
C58 0.0284(16) 0.067(2) 0.058(2) 0.0168(17) 0.0030(14) 0.0134(15)
C59 0.047(2) 0.049(2) 0.112(3) 0.030(2) 0.010(2) 0.0141(16)
C60 0.0268(13) 0.0317(13) 0.0246(12) 0.0017(10) 0.0034(10) 0.0009(10)
C61 0.0368(16) 0.0559(19) 0.0291(14) -0.0045(13) 0.0026(12) 0.0001(14)
C62 0.0275(14) 0.0414(16) 0.0317(14) -0.0005(12) 0.0081(11) 0.0023(11)
Sb3 0.02092(8) 0.02585(8) 0.02304(8) 0.00477(6) -0.00023(6) -0.00198(6)
C64 0.028(3) 0.031(2) 0.025(2) 0.008(2) -0.003(2) -0.009(3)
C65 0.025(2) 0.035(3) 0.035(2) 0.010(2) -0.0039(19) -0.005(2)
C66 0.030(3) 0.041(4) 0.040(3) 0.009(2) -0.007(2) -0.003(2)
C67 0.036(3) 0.047(3) 0.036(2) 0.007(2) -0.011(2) -0.004(2)
C68 0.043(3) 0.041(3) 0.028(2) 0.006(2) -0.006(2) -0.003(2)
C69 0.032(3) 0.034(3) 0.027(2) 0.005(2) -0.001(2) -0.009(3)
C70 0.023(2) 0.042(4) 0.041(3) 0.005(3) 0.002(2) -0.002(2)
C71 0.025(4) 0.043(4) 0.085(7) 0.004(4) 0.002(4) 0.002(3)
C72 0.026(3) 0.048(5) 0.052(5) 0.008(4) -0.003(3) -0.002(3)
C73 0.040(3) 0.065(3) 0.040(3) 0.003(3) -0.022(2) -0.002(3)
C74 0.044(3) 0.067(3) 0.034(3) 0.001(2) -0.020(2) 0.003(2)
C75 0.078(4) 0.095(5) 0.068(4) 0.003(4) -0.036(3) -0.037(4)
C76 0.038(3) 0.037(3) 0.022(3) -0.002(2) 0.000(3) -0.005(3)
C77 0.049(6) 0.043(3) 0.047(5) -0.001(3) 0.010(5) 0.001(4)
C78 0.034(5) 0.049(4) 0.040(5) 0.009(3) 0.004(4) -0.009(4)
C64' 0.025(3) 0.033(4) 0.028(3) 0.004(4) -0.003(3) -0.008(4)
C65' 0.028(3) 0.040(4) 0.030(3) 0.009(3) 0.001(3) -0.006(3)
C66' 0.025(3) 0.046(5) 0.034(3) 0.009(3) -0.002(3) -0.006(4)
C67' 0.034(3) 0.055(4) 0.029(3) 0.010(3) -0.001(3) -0.004(3)
C68' 0.035(4) 0.043(5) 0.027(3) 0.004(3) 0.002(3) -0.004(3)
C69' 0.034(4) 0.036(4) 0.024(3) 0.004(3) -0.001(3) -0.005(3)
C70' 0.019(4) 0.051(5) 0.035(4) 0.003(4) -0.006(3) 0.000(4)
C71' 0.028(7) 0.054(7) 0.064(7) -0.009(6) -0.003(5) -0.003(6)
C72' 0.029(5) 0.070(9) 0.034(6) 0.008(7) 0.009(4) -0.006(7)
C73' 0.040(4) 0.080(5) 0.037(4) 0.013(4) -0.005(3) -0.005(4)
C74' 0.067(7) 0.103(7) 0.050(6) -0.008(5) -0.020(5) -0.033(5)
C75' 0.052(5) 0.115(8) 0.053(6) 0.004(6) -0.017(5) 0.008(6)
C76' 0.032(4) 0.039(4) 0.023(4) 0.002(3) 0.002(4) -0.004(4)
C77' 0.041(8) 0.040(5) 0.032(5) -0.002(4) -0.006(6) -0.004(5)
C78' 0.028(7) 0.034(5) 0.027(6) 0.001(4) 0.000(5) 0.007(5)
C79 0.030(4) 0.030(4) 0.028(4) 0.006(4) 0.000(4) -0.006(4)
C80 0.045(4) 0.028(3) 0.032(3) 0.004(3) -0.003(3) -0.006(3)
C81 0.037(5) 0.028(4) 0.041(4) 0.006(3) 0.004(4) -0.002(4)
C82 0.036(4) 0.026(4) 0.047(3) 0.008(3) 0.009(3) -0.004(3)
C83 0.028(5) 0.030(4) 0.034(4) 0.009(4) 0.005(4) 0.001(4)
C84 0.026(4) 0.029(4) 0.030(3) 0.006(3) -0.001(3) -0.004(4)
C85 0.058(6) 0.031(4) 0.028(4) 0.001(4) -0.001(4) -0.005(5)
C86 0.052(9) 0.040(7) 0.021(7) -0.004(6) -0.005(7) -0.005(7)
C87 0.062(9) 0.043(8) 0.034(7) 0.003(7) -0.013(7) 0.001(8)
C88 0.050(5) 0.030(5) 0.061(4) 0.015(4) 0.022(4) -0.005(4)
C89 0.095(9) 0.051(9) 0.066(6) 0.022(7) 0.032(7) -0.019(8)
C90 0.065(7) 0.065(9) 0.097(11) 0.030(10) 0.021(8) -0.021(8)
C91 0.028(5) 0.029(5) 0.027(4) 0.009(4) 0.011(4) 0.000(4)
C92 0.034(7) 0.029(10) 0.038(7) 0.004(7) -0.009(6) -0.009(7)
C93 0.031(8) 0.036(8) 0.034(8) 0.006(7) 0.010(7) -0.002(6)
C79' 0.024(2) 0.027(2) 0.0271(17) 0.0055(14) -0.0013(14) -0.0053(19)
C80' 0.047(3) 0.0315(17) 0.0307(18) 0.0041(15) -0.0009(19) -0.0104(17)
C81' 0.042(3) 0.025(2) 0.0446(19) 0.0026(15) 0.0003(18) -0.0074(17)
C82' 0.032(2) 0.0275(19) 0.0469(18) 0.0110(16) 0.0053(16) -0.0018(15)
C83' 0.028(2) 0.0261(19) 0.0364(18) 0.0068(16) 0.0070(16) -0.0004(16)
C84' 0.022(2) 0.027(2) 0.0301(16) 0.0055(15) 0.0013(14) -0.0039(18)
C85' 0.071(4) 0.0279(19) 0.030(2) -0.0003(17) -0.001(2) -0.012(2)
C86' 0.117(7) 0.033(3) 0.056(5) 0.004(3) 0.024(4) 0.003(4)
C87' 0.092(6) 0.066(4) 0.044(3) -0.008(3) -0.004(4) -0.034(5)
C88' 0.043(2) 0.030(2) 0.063(2) 0.0122(18) 0.0140(19) -0.0049(18)
C89' 0.068(3) 0.047(3) 0.084(4) 0.028(3) 0.024(3) -0.003(2)
C90' 0.056(3) 0.054(3) 0.073(4) 0.005(3) 0.011(2) -0.021(2)
C91' 0.029(3) 0.027(2) 0.0277(18) 0.0047(17) 0.0039(17) -0.0016(18)
C92' 0.032(3) 0.033(3) 0.038(3) 0.000(2) 0.0016(19) -0.006(2)
C93' 0.045(4) 0.050(3) 0.039(3) 0.002(2) 0.013(3) 0.010(3)
C1F 0.068(7) 0.078(5) 0.100(7) -0.029(5) 0.007(6) 0.013(6)
C2F 0.088(5) 0.081(4) 0.101(5) -0.015(4) 0.013(4) 0.014(4)
C3F 0.097(5) 0.093(4) 0.097(5) -0.009(4) 0.010(4) 0.016(4)
C4F 0.116(5) 0.090(5) 0.109(5) 0.005(4) 0.016(5) 0.020(4)
C5F 0.131(6) 0.103(5) 0.111(6) 0.011(5) 0.018(5) 0.028(5)
C6F 0.120(8) 0.076(6) 0.116(7) 0.045(6) 0.027(7) 0.029(6)
C1G 0.078(8) 0.080(6) 0.108(7) -0.028(6) 0.006(7) 0.012(6)
C2G 0.076(5) 0.077(5) 0.099(5) -0.015(4) 0.008(5) 0.005(4)
C3G 0.077(5) 0.072(5) 0.093(5) -0.008(4) 0.008(4) 0.009(4)
C4G 0.066(5) 0.056(5) 0.083(5) 0.005(4) 0.017(5) 0.003(4)
C5G 0.068(5) 0.052(5) 0.082(6) 0.006(5) 0.013(5) 0.000(5)
C6G 0.082(7) 0.053(7) 0.072(6) 0.011(5) 0.007(6) -0.017(6)
C1H 0.084(9) 0.073(9) 0.078(8) 0.037(8) -0.009(6) -0.009(8)
C2H 0.084(6) 0.064(7) 0.087(6) 0.019(6) 0.000(5) -0.010(6)
C3H 0.078(6) 0.070(6) 0.089(5) 0.011(5) 0.009(5) -0.002(6)
C4H 0.100(7) 0.079(6) 0.100(6) 0.016(6) 0.021(6) 0.016(6)
C5H 0.116(7) 0.079(6) 0.107(7) 0.018(6) 0.019(6) 0.013(6)
C6H 0.086(6) 0.058(8) 0.074(7) 0.020(6) 0.022(6) 0.032(6)
C1I 0.073(9) 0.073(8) 0.098(8) -0.020(7) 0.010(7) 0.012(8)
C2I 0.079(6) 0.077(5) 0.098(6) -0.017(5) 0.009(5) 0.010(5)
C3I 0.085(5) 0.080(5) 0.096(5) -0.013(5) 0.009(5) 0.013(5)
C4I 0.089(8) 0.082(7) 0.095(8) -0.010(7) 0.008(7) 0.013(7)
C5I 0.088(12) 0.079(10) 0.095(11) -0.008(9) 0.008(10) 0.012(10)
C6I 0.086(19) 0.067(16) 0.097(16) -0.003(13) 0.007(15) 0.014(16)
C1J 0.097(10) 0.079(9) 0.109(11) 0.038(8) -0.029(9) -0.024(8)
C2J 0.088(7) 0.062(7) 0.090(8) 0.028(7) -0.011(6) -0.018(6)
C3J 0.085(8) 0.058(7) 0.079(8) 0.029(6) -0.016(6) -0.019(6)
C4J 0.076(8) 0.053(7) 0.060(8) 0.024(6) 0.007(6) -0.006(6)
C5J 0.066(8) 0.027(6) 0.056(8) 0.026(6) 0.015(6) 0.017(6)
C6J 0.062(9) 0.029(7) 0.063(9) 0.018(6) 0.023(7) 0.021(6)
C1K 0.086(6) 0.058(8) 0.074(7) 0.020(6) 0.022(6) 0.032(6)
C2K 0.118(7) 0.081(7) 0.102(7) 0.009(6) 0.014(7) 0.020(6)
C3K 0.124(5) 0.093(5) 0.112(5) 0.009(5) 0.017(5) 0.015(5)
C4K 0.129(6) 0.106(6) 0.120(7) 0.010(6) 0.021(6) 0.027(6)
C5K 0.139(10) 0.113(10) 0.135(11) 0.014(10) 0.028(9) 0.025(10)
C6K 0.132(13) 0.091(16) 0.156(19) 0.018(16) 0.000(14) 0.014(14)
C1L 0.079(9) 0.078(8) 0.100(9) -0.020(8) 0.004(8) 0.008(7)
C2L 0.080(6) 0.079(5) 0.099(6) -0.015(5) 0.008(5) 0.010(5)
C3L 0.085(5) 0.082(5) 0.097(5) -0.011(5) 0.009(5) 0.011(5)
C4L 0.094(5) 0.085(5) 0.100(5) -0.007(5) 0.013(5) 0.014(5)
C5L 0.115(6) 0.094(5) 0.109(6) 0.005(5) 0.018(5) 0.020(5)
C6L 0.112(9) 0.083(8) 0.110(9) 0.010(8) 0.018(8) 0.028(7)

loop_
_atom_type_symbol
_atom_type_description
_atom_type_scat_dispersion_real
_atom_type_scat_dispersion_imag
_atom_type_scat_source
C C 0.0033 0.0016 'International Tables Vol C Tables 4.2.6.8 and 6.1.1.4'
H H 0.0000 0.0000 'International Tables Vol C Tables 4.2.6.8 and 6.1.1.4'
O O 0.0106 0.0060 'International Tables Vol C Tables 4.2.6.8 and 6.1.1.4'
Sb Sb -0.5866 1.5461 'International Tables Vol C Tables 4.2.6.8 and 6.1.1.4'
K K 0.2009 0.2494 'International Tables Vol C Tables 4.2.6.8 and 6.1.1.4'

loop_
_geom_angle_atom_site_label_1
_geom_angle_atom_site_label_2
_geom_angle_atom_site_label_3
_geom_angle
_geom_angle_site_symmetry_1
_geom_angle_site_symmetry_3
_geom_angle_publ_flag
O1A K1 O1B 82.9(3) . . ?
O1B' K1 O1A' 79.4(9) . . ?
O1B' K1 C48 131.2(6) . . ?
O1A K1 C48 127.65(19) . . ?
O1B K1 C48 130.99(18) . . ?
O1A' K1 C48 127.1(4) . . ?
O1B' K1 C49 142.0(5) . . ?
O1A K1 C49 102.73(18) . . ?
O1B K1 C49 144.94(15) . . ?
O1A' K1 C49 102.1(4) . . ?
C48 K1 C49 25.74(6) . . ?
O1B' K1 C53 105.5(6) . . ?
O1A K1 C53 130.1(3) . . ?
O1B K1 C53 105.64(17) . . ?
O1A' K1 C53 129.8(6) . . ?
C48 K1 C53 25.75(6) . . ?
C49 K1 C53 44.74(6) . . ?
O1B' K1 C50 122.0(5) . . ?
O1A K1 C50 84.3(2) . . ?
O1B K1 C50 126.44(15) . . ?
O1A' K1 C50 83.8(5) . . ?
C48 K1 C50 44.30(6) . . ?
C49 K1 C50 24.98(6) . . ?
C53 K1 C50 50.66(6) . . ?
O1B' K1 C52 92.1(5) . . ?
O1A K1 C52 107.7(3) . . ?
O1B K1 C52 94.27(15) . . ?
O1A' K1 C52 107.6(7) . . ?
C48 K1 C52 44.31(6) . . ?
C49 K1 C52 50.86(6) . . ?
C53 K1 C52 24.79(6) . . ?
C50 K1 C52 42.29(6) . . ?
O1B' K1 C51 99.5(5) . . ?
O1A K1 C51 86.7(3) . . ?
O1B K1 C51 103.45(14) . . ?
O1A' K1 C51 86.4(6) . . ?
C48 K1 C51 51.44(6) . . ?
C49 K1 C51 43.60(6) . . ?
C53 K1 C51 43.42(6) . . ?
C50 K1 C51 23.93(6) . . ?
C52 K1 C51 24.00(6) . . ?
O1B' K1 C5B' 21.2(4) . . ?
O1A' K1 C5B' 75.6(5) . . ?
C48 K1 C5B' 148.6(3) . . ?
C49 K1 C5B' 163.0(3) . . ?
C53 K1 C5B' 124.2(3) . . ?
C50 K1 C5B' 140.2(3) . . ?
C52 K1 C5B' 113.2(3) . . ?
C51 K1 C5B' 119.6(3) . . ?
O1B' K1 Sb3 99.0(6) . . ?
O1A K1 Sb3 122.3(3) . . ?
O1B K1 Sb3 93.77(16) . . ?
O1A' K1 Sb3 122.4(7) . . ?
C48 K1 Sb3 97.18(4) . . ?
C49 K1 Sb3 110.94(5) . . ?
C53 K1 Sb3 106.34(5) . . ?
C50 K1 Sb3 135.83(5) . . ?
C52 K1 Sb3 129.93(5) . . ?
C51 K1 Sb3 148.15(5) . . ?
C5B' K1 Sb3 83.6(3) . . ?
O1C K2 C64' 89.2(4) . . ?
O1C K2 Sb3 126.54(16) . . ?
O1C' K2 Sb3 125.54(18) . . ?
C64' K2 Sb3 37.7(4) . . ?
O1C' K2 C64 88.1(3) . . ?
Sb3 K2 C64 37.7(2) . . ?
O1C K2 Sb1 81.12(15) . . ?
O1C' K2 Sb1 85.43(17) . . ?
C64' K2 Sb1 162.2(3) . . ?
Sb3 K2 Sb1 146.67(2) . . ?
C64 K2 Sb1 160.20(19) . . ?
O1C' K2 C5C' 21.3(2) . . ?
Sb3 K2 C5C' 104.36(13) . . ?
C64 K2 C5C' 66.9(2) . . ?
Sb1 K2 C5C' 105.54(13) . . ?
O1C K2 C5C 21.39(13) . . ?
C64' K2 C5C 95.8(4) . . ?
Sb3 K2 C5C 128.17(10) . . ?
Sb1 K2 C5C 70.12(9) . . ?
O1C K2 Sb2 135.16(15) . . ?
O1C' K2 Sb2 126.00(17) . . ?
C64' K2 Sb2 114.1(4) . . ?
Sb3 K2 Sb2 86.662(14) . . ?
C64 K2 Sb2 115.7(2) . . ?
Sb1 K2 Sb2 82.928(13) . . ?
C5C' K2 Sb2 134.35(13) . . ?
C5C K2 Sb2 144.76(9) . . ?
O1D K3 O1E 113.41(10) . . ?
O1E' K3 O1D' 106.0(4) . . ?
O1D K3 C2D 24.66(10) . . ?
O1E K3 C2D 137.85(10) . . ?
O1D K3 Sb1 109.64(12) . . ?
O1E' K3 Sb1 118.31(6) . . ?
O1E K3 Sb1 118.31(6) . . ?
O1D' K3 Sb1 113.8(5) . . ?
C2D K3 Sb1 93.63(8) . . ?
O1D K3 C2E 125.97(16) . . ?
O1E K3 C2E 21.46(13) . . ?
C2D K3 C2E 149.56(16) . . ?
Sb1 K3 C2E 96.85(12) . . ?
O1D K3 Sb2 116.08(10) . . ?
O1E' K3 Sb2 112.42(6) . . ?
O1E K3 Sb2 112.42(6) . . ?
O1D' K3 Sb2 121.8(4) . . ?
C2D K3 Sb2 96.68(7) . . ?
Sb1 K3 Sb2 83.973(16) . . ?
C2E K3 Sb2 112.76(13) . . ?
C5A O1A C2A 109.1(6) . . ?
C5A O1A K1 125.2(6) . . ?
C2A O1A K1 122.8(7) . . ?
O1A C2A C3A 106.8(6) . . ?
C2A C3A C4A 105.0(6) . . ?
C5A C4A C3A 100.9(6) . . ?
C4A C5A O1A 108.5(6) . . ?
C5A' O1A' C2A' 106.0(12) . . ?
C5A' O1A' K1 121.0(10) . . ?
C2A' O1A' K1 132.4(11) . . ?
O1A' C2A' C3A' 106.6(10) . . ?
C2A' C3A' C4A' 102.3(10) . . ?
C5A' C4A' C3A' 94.2(10) . . ?
O1A' C5A' C4A' 106.9(12) . . ?
C5B O1B C2B 108.6(4) . . ?
C5B O1B K1 123.3(4) . . ?
C2B O1B K1 127.5(4) . . ?
O1B C2B C3B 106.8(5) . . ?
C2B C3B C4B 102.7(4) . . ?
C5B C4B C3B 101.7(4) . . ?
O1B C5B C4B 104.5(4) . . ?
C2B' O1B' C5B' 109.9(13) . . ?
C2B' O1B' K1 132.0(14) . . ?
C5B' O1B' K1 117.1(12) . . ?
O1B' C2B' C3B' 107.7(12) . . ?
C2B' C3B' C4B' 103.6(11) . . ?
C5B' C4B' C3B' 102.5(10) . . ?
O1B' C5B' C4B' 107.2(11) . . ?
O1B' C5B' K1 41.6(9) . . ?
C4B' C5B' K1 148.8(10) . . ?
C2C O1C C5C 104.6(5) . . ?
C2C O1C K2 136.4(4) . . ?
C5C O1C K2 116.7(4) . . ?
O1C C2C C3C 106.9(5) . . ?
C2C C3C C4C 103.8(5) . . ?
C5C C4C C3C 103.8(4) . . ?
O1C C5C C4C 103.9(5) . . ?
O1C C5C K2 41.9(3) . . ?
C4C C5C K2 138.8(3) . . ?
C5C' O1C' C2C' 106.8(6) . . ?
C5C' O1C' K2 116.1(5) . . ?
C2C' O1C' K2 135.3(5) . . ?
O1C' C2C' C3C' 103.7(6) . . ?
C4C' C3C' C2C' 105.0(6) . . ?
C5C' C4C' C3C' 103.8(6) . . ?
O1C' C5C' C4C' 106.8(6) . . ?
O1C' C5C' K2 42.7(4) . . ?
C4C' C5C' K2 127.4(5) . . ?
C5D O1D C2D 109.7(4) . . ?
C5D O1D K3 142.7(3) . . ?
C2D O1D K3 106.2(2) . . ?
O1D C2D C3D 106.4(4) . . ?
O1D C2D K3 49.1(2) . . ?
C3D C2D K3 155.4(3) . . ?
C2D C3D C4D 100.2(4) . . ?
C5D C4D C3D 101.8(4) . . ?
O1D C5D C4D 105.1(4) . . ?
C2D' O1D' C5D' 109.6(12) . . ?
C2D' O1D' K3 128.1(11) . . ?
C5D' O1D' K3 119.6(11) . . ?
O1D' C2D' C3D' 106.7(12) . . ?
C2D' C3D' C4D' 103.8(12) . . ?
C5D' C4D' C3D' 101.6(12) . . ?
O1D' C5D' C4D' 104.8(12) . . ?
C5E O1E C2E 109.7(5) . . ?
C5E O1E K3 124.1(6) . . ?
C2E O1E K3 116.2(3) . . ?
O1E C2E C3E 105.4(5) . . ?
O1E C2E K3 42.4(2) . . ?
C3E C2E K3 128.3(5) . . ?
C2E C3E C4E 103.5(5) . . ?
C5E C4E C3E 98.2(7) . . ?
O1E C5E C4E 107.2(5) . . ?
C2E' O1E' C5E' 106.1(11) . . ?
C2E' O1E' K3 126.5(7) . . ?
C5E' O1E' K3 124.4(16) . . ?
O1E' C2E' C3E' 111.7(10) . . ?
C2E' C3E' C4E' 100.6(10) . . ?
C5E' C4E' C3E' 102.9(14) . . ?
O1E' C5E' C4E' 106.3(13) . . ?
C17' Sb1 C2 95.7(3) . . ?
C2 Sb1 C17 95.2(3) . . ?
C17' Sb1 K3 84.5(3) . . ?
C2 Sb1 K3 135.20(7) . . ?
C17 Sb1 K3 77.9(3) . . ?
C17' Sb1 K2 118.7(2) . . ?
C2 Sb1 K2 120.47(7) . . ?
C17 Sb1 K2 126.4(2) . . ?
K3 Sb1 K2 97.464(16) . . ?
C3 C2 C7 117.7(2) . . ?
C3 C2 Sb1 120.87(17) . . ?
C7 C2 Sb1 121.38(18) . . ?
C4 C3 C2 119.9(2) . . ?
C4 C3 C8' 117.4(5) . . ?
C2 C3 C8' 121.4(5) . . ?
C4 C3 C8 115.8(4) . . ?
C2 C3 C8 123.8(4) . . ?
C5 C4 C3 122.6(3) . . ?
C4 C5 C6 117.2(2) . . ?
C4 C5 C11 122.0(3) . . ?
C6 C5 C11 120.7(3) . . ?
C5 C6 C7 122.6(3) . . ?
C6 C7 C2 120.1(2) . . ?
C6 C7 C14' 117.2(5) . . ?
C2 C7 C14' 122.3(5) . . ?
C6 C7 C14 116.5(6) . . ?
C2 C7 C14 122.9(6) . . ?
C9 C8 C10 110.0(6) . . ?
C9 C8 C3 111.3(5) . . ?
C10 C8 C3 114.2(5) . . ?
C13 C11 C12 111.5(3) . . ?
C13 C11 C5 113.1(3) . . ?
C12 C11 C5 109.4(3) . . ?
C7 C14 C15 113.9(9) . . ?
C7 C14 C16 113.0(8) . . ?
C15 C14 C16 109.7(8) . . ?
C3 C8' C10' 107.6(6) . . ?
C3 C8' C9' 115.7(6) . . ?
C10' C8' C9' 111.5(7) . . ?
C16' C14' C7 111.9(6) . . ?
C16' C14' C15' 111.6(7) . . ?
C7 C14' C15' 110.2(7) . . ?
C18 C17 C22 117.8(6) . . ?
C18 C17 Sb1 120.3(5) . . ?
C22 C17 Sb1 121.8(5) . . ?
C19 C18 C17 119.6(6) . . ?
C19 C18 C23 117.3(5) . . ?
C17 C18 C23 123.1(6) . . ?
C20 C19 C18 122.7(5) . . ?
C19 C20 C21 118.1(5) . . ?
C19 C20 C26 120.5(5) . . ?
C21 C20 C26 121.4(5) . . ?
C20 C21 C22 121.7(5) . . ?
C21 C22 C17 120.0(5) . . ?
C21 C22 C29 118.6(5) . . ?
C17 C22 C29 121.4(5) . . ?
C18 C23 C24 111.8(5) . . ?
C18 C23 C25 111.2(5) . . ?
C24 C23 C25 110.3(6) . . ?
C28 C26 C20 112.2(6) . . ?
C28 C26 C27 110.7(7) . . ?
C20 C26 C27 110.5(6) . . ?
C22 C29 C31 114.3(5) . . ?
C22 C29 C30 111.8(6) . . ?
C31 C29 C30 109.0(7) . . ?
C22' C17' C18' 118.8(6) . . ?
C22' C17' Sb1 120.8(5) . . ?
C18' C17' Sb1 120.4(5) . . ?
C19' C18' C17' 119.7(6) . . ?
C19' C18' C23' 116.8(6) . . ?
C17' C18' C23' 123.5(6) . . ?
C20' C19' C18' 122.1(6) . . ?
C19' C20' C21' 117.6(5) . . ?
C19' C20' C26' 121.9(6) . . ?
C21' C20' C26' 120.5(6) . . ?
C20' C21' C22' 122.6(6) . . ?
C21' C22' C17' 119.2(6) . . ?
C21' C22' C29' 118.5(6) . . ?
C17' C22' C29' 122.3(6) . . ?
C18' C23' C24' 112.5(6) . . ?
C18' C23' C25' 112.1(6) . . ?
C24' C23' C25' 111.1(7) . . ?
C28' C26' C20' 111.7(7) . . ?
C28' C26' C27' 110.2(8) . . ?
C20' C26' C27' 111.2(8) . . ?
C22' C29' C30' 110.4(6) . . ?
C22' C29' C31' 115.1(6) . . ?
C30' C29' C31' 111.4(7) . . ?
C48 Sb2 C33 94.27(9) . . ?
C48 Sb2 K3 128.18(6) . . ?
C33 Sb2 K3 78.47(7) . . ?
C48 Sb2 K2 128.81(6) . . ?
C33 Sb2 K2 123.32(6) . . ?
K3 Sb2 K2 95.177(16) . . ?
C38 C33 C34 118.0(2) . . ?
C38 C33 Sb2 121.33(17) . . ?
C34 C33 Sb2 120.59(17) . . ?
C35 C34 C33 120.1(2) . . ?
C35 C34 C39 118.2(2) . . ?
C33 C34 C39 121.7(2) . . ?
C34 C35 C36 122.4(2) . . ?
C37 C36 C35 117.2(2) . . ?
C37 C36 C42 121.8(2) . . ?
C35 C36 C42 120.9(2) . . ?
C36 C37 C38 122.7(2) . . ?
C37 C38 C33 119.5(2) . . ?
C37 C38 C45 116.6(2) . . ?
C33 C38 C45 123.9(2) . . ?
C41 C39 C40 110.6(2) . . ?
C41 C39 C34 110.7(2) . . ?
C40 C39 C34 114.3(2) . . ?
C44 C42 C43 111.0(3) . . ?
C44 C42 C36 110.5(3) . . ?
C43 C42 C36 112.9(2) . . ?
C38 C45 C46 111.7(2) . . ?
C38 C45 C47 112.4(2) . . ?
C46 C45 C47 109.8(2) . . ?
C49 C48 C53 117.9(2) . . ?
C49 C48 Sb2 121.07(16) . . ?
C53 C48 Sb2 121.03(17) . . ?
C49 C48 K1 77.58(14) . . ?
C53 C48 K1 78.28(14) . . ?
Sb2 C48 K1 114.76(9) . . ?
C50 C49 C48 119.8(2) . . ?
C50 C49 C54 116.8(2) . . ?
C48 C49 C54 123.5(2) . . ?
C50 C49 K1 81.72(15) . . ?
C48 C49 K1 76.67(14) . . ?
C54 C49 K1 110.76(15) . . ?
C51 C50 C49 122.5(2) . . ?
C51 C50 K1 81.94(16) . . ?
C49 C50 K1 73.30(14) . . ?
C50 C51 C52 117.4(2) . . ?
C50 C51 C57 121.1(2) . . ?
C52 C51 C57 121.4(2) . . ?
C50 C51 K1 74.12(15) . . ?
C52 C51 K1 74.35(15) . . ?
C57 C51 K1 123.28(18) . . ?
C51 C52 C53 122.3(2) . . ?
C51 C52 K1 81.65(16) . . ?
C53 C52 K1 73.85(14) . . ?
C52 C53 C48 120.1(2) . . ?
C52 C53 C60 119.0(2) . . ?
C48 C53 C60 121.0(2) . . ?
C52 C53 K1 81.36(15) . . ?
C48 C53 K1 75.96(14) . . ?
C60 C53 K1 111.61(15) . . ?
C49 C54 C55 110.7(2) . . ?
C49 C54 C56 112.9(2) . . ?
C55 C54 C56 110.4(2) . . ?
C59 C57 C58 110.7(3) . . ?
C59 C57 C51 112.1(2) . . ?
C58 C57 C51 110.5(3) . . ?
C53 C60 C62 110.7(2) . . ?
C53 C60 C61 114.6(2) . . ?
C62 C60 C61 109.3(2) . . ?
C79' Sb3 C64' 96.7(12) . . ?
C79 Sb3 C64 94.1(17) . . ?
C79' Sb3 K2 140.8(4) . . ?
C79 Sb3 K2 143.2(17) . . ?
C64' Sb3 K2 70.8(15) . . ?
C64 Sb3 K2 71.5(8) . . ?
C79' Sb3 K1 104.3(5) . . ?
C79 Sb3 K1 102.5(19) . . ?
C64' Sb3 K1 132.3(6) . . ?
C64 Sb3 K1 135.5(3) . . ?
K2 Sb3 K1 111.479(15) . . ?
C69 C64 C65 117.2(6) . . ?
C69 C64 Sb3 122.3(5) . . ?
C65 C64 Sb3 120.5(5) . . ?
C69 C64 K2 99.2(13) . . ?
C65 C64 K2 99.4(14) . . ?
Sb3 C64 K2 70.8(6) . . ?
C66 C65 C64 119.8(6) . . ?
C66 C65 C70 116.7(6) . . ?
C64 C65 C70 123.4(6) . . ?
C67 C66 C65 122.4(6) . . ?
C66 C67 C68 117.4(5) . . ?
C66 C67 C73 123.3(6) . . ?
C68 C67 C73 119.3(6) . . ?
C67 C68 C69 122.3(6) . . ?
C68 C69 C64 120.2(6) . . ?
C68 C69 C76 117.9(6) . . ?
C64 C69 C76 121.8(6) . . ?
C65 C70 C72 112.5(7) . . ?
C65 C70 C71 110.9(7) . . ?
C72 C70 C71 110.3(7) . . ?
C74 C73 C75 111.1(6) . . ?
C74 C73 C67 111.8(5) . . ?
C75 C73 C67 112.6(5) . . ?
C69 C76 C77 111.7(7) . . ?
C69 C76 C78 111.7(7) . . ?
C77 C76 C78 109.9(9) . . ?
C69' C64' C65' 119.4(11) . . ?
C69' C64' Sb3 119.4(10) . . ?
C65' C64' Sb3 119.8(10) . . ?
C69' C64' K2 103(2) . . ?
C65' C64' K2 106(2) . . ?
Sb3 C64' K2 71.6(11) . . ?
C66' C65' C64' 118.4(10) . . ?
C66' C65' C70' 118.1(10) . . ?
C64' C65' C70' 123.4(11) . . ?
C67' C66' C65' 123.1(10) . . ?
C66' C67' C68' 117.0(9) . . ?
C66' C67' C73' 123.5(9) . . ?
C68' C67' C73' 119.4(9) . . ?
C67' C68' C69' 123.1(10) . . ?
C68' C69' C64' 119.0(11) . . ?
C68' C69' C76' 117.7(10) . . ?
C64' C69' C76' 123.3(11) . . ?
C65' C70' C72' 113.3(12) . . ?
C65' C70' C71' 111.6(12) . . ?
C72' C70' C71' 111.3(12) . . ?
C74' C73' C75' 112.5(9) . . ?
C74' C73' C67' 112.6(8) . . ?
C75' C73' C67' 112.3(8) . . ?
C69' C76' C77' 113.6(12) . . ?
C69' C76' C78' 111.6(12) . . ?
C77' C76' C78' 110.6(14) . . ?
C80 C79 C84 115.1(12) . . ?
C80 C79 Sb3 123.5(11) . . ?
C84 C79 Sb3 121.4(11) . . ?
C79 C80 C81 119.3(18) . . ?
C79 C80 C85 123.9(15) . . ?
C81 C80 C85 111.3(14) . . ?
C82 C81 C80 119.4(13) . . ?
C81 C82 C83 116.3(11) . . ?
C81 C82 C88 120.6(11) . . ?
C83 C82 C88 123.2(12) . . ?
C82 C83 C84 123.4(13) . . ?
C83 C84 C79 119.5(13) . . ?
C83 C84 C91 119.5(13) . . ?
C79 C84 C91 120.5(13) . . ?
C80 C85 C87 109.8(17) . . ?
C80 C85 C86 107.9(15) . . ?
C87 C85 C86 111.2(16) . . ?
C90 C88 C89 110.2(16) . . ?
C90 C88 C82 112.8(15) . . ?
C89 C88 C82 112.2(11) . . ?
C92 C91 C93 112.3(17) . . ?
C92 C91 C84 111.5(15) . . ?
C93 C91 C84 113.6(16) . . ?
C84' C79' C80' 119.1(4) . . ?
C84' C79' Sb3 120.7(3) . . ?
C80' C79' Sb3 120.0(4) . . ?
C79' C80' C81' 118.1(5) . . ?
C79' C80' C85' 122.8(4) . . ?
C81' C80' C85' 118.8(4) . . ?
C82' C81' C80' 122.6(4) . . ?
C81' C82' C83' 117.7(3) . . ?
C81' C82' C88' 122.6(4) . . ?
C83' C82' C88' 119.6(4) . . ?
C82' C83' C84' 122.1(4) . . ?
C83' C84' C79' 119.9(4) . . ?
C83' C84' C91' 117.1(4) . . ?
C79' C84' C91' 123.1(4) . . ?
C80' C85' C86' 111.8(5) . . ?
C80' C85' C87' 113.0(5) . . ?
C86' C85' C87' 111.6(5) . . ?
C89' C88' C82' 110.3(4) . . ?
C89' C88' C90' 111.6(5) . . ?
C82' C88' C90' 111.3(4) . . ?
C84' C91' C92' 110.6(4) . . ?
C84' C91' C93' 113.0(5) . . ?
C92' C91' C93' 110.6(5) . . ?
C1F C2F C3F 116.5(13) . . ?
C2F C3F C4F 118.6(11) . . ?
C5F C4F C3F 119.5(12) . . ?
C4F C5F C6F 119.5(11) . . ?
C1G C2G C3G 109.3(14) . . ?
C4G C3G C2G 118.5(12) . . ?
C5G C4G C3G 120.1(11) . . ?
C6G C5G C4G 119.0(12) . . ?
C3H C2H C1H 119.8(19) . . ?
C4H C3H C2H 122.0(18) . . ?
C3H C4H C5H 168(2) . . ?
C4H C5H C6H 136(2) . . ?
C3I C2I C1I 117(2) . . ?
C2I C3I C4I 119(2) . . ?
C3I C4I C5I 121(2) . . ?
C6I C5I C4I 117(2) . . ?
C3J C2J C1J 102.4(15) . . ?
C2J C3J C4J 114.0(15) . . ?
C5J C4J C3J 116.8(14) . . ?
C6J C5J C4J 115.4(13) . . ?
C1K C2K C3K 136(2) . . ?
C2K C3K C4K 101.1(16) . . ?
C5K C4K C3K 126(2) . . ?
C4K C5K C6K 131(2) . . ?
C1L C2L C3L 116(2) . . ?
C2L C3L C4L 111(2) . . ?
C5L C4L C3L 117(2) . . ?
C4L C5L C6L 125(3) . . ?

loop_
_geom_bond_atom_site_label_1
_geom_bond_atom_site_label_2
_geom_bond_distance
_geom_bond_site_symmetry_2
_geom_bond_publ_flag
K1 O1B' 2.617(19) . ?
K1 O1A 2.674(7) . ?
K1 O1B 2.702(6) . ?
K1 O1A' 2.745(16) . ?
K1 C48 3.173(2) . ?
K1 C49 3.184(3) . ?
K1 C53 3.202(2) . ?
K1 C50 3.290(3) . ?
K1 C52 3.296(3) . ?
K1 C51 3.387(3) . ?
K1 C5B' 3.505(16) . ?
K1 Sb3 3.5421(8) . ?
K2 O1C 2.633(6) . ?
K2 O1C' 2.649(7) . ?
K2 C64' 3.41(5) . ?
K2 Sb3 3.4217(6) . ?
K2 C64 3.43(3) . ?
K2 Sb1 3.4966(6) . ?
K2 C5C' 3.511(7) . ?
K2 C5C 3.522(5) . ?
K2 Sb2 3.5583(8) . ?
K3 O1D 2.606(4) . ?
K3 O1E' 2.638(2) . ?
K3 O1E 2.638(2) . ?
K3 O1D' 2.826(18) . ?
K3 C2D 3.310(4) . ?
K3 Sb1 3.4597(9) . ?
K3 C2E 3.514(7) . ?
K3 Sb2 3.5234(7) . ?
O1A C5A 1.433(10) . ?
O1A C2A 1.440(12) . ?
C2A C3A 1.445(7) . ?
C3A C4A 1.588(9) . ?
C4A C5A 1.427(8) . ?
O1A' C5A' 1.434(13) . ?
O1A' C2A' 1.441(14) . ?
C2A' C3A' 1.485(12) . ?
C3A' C4A' 1.619(13) . ?
C4A' C5A' 1.469(12) . ?
O1B C5B 1.443(6) . ?
O1B C2B 1.445(7) . ?
C2B C3B 1.500(6) . ?
C3B C4B 1.523(6) . ?
C4B C5B 1.495(6) . ?
O1B' C2B' 1.418(13) . ?
O1B' C5B' 1.426(13) . ?
C2B' C3B' 1.490(13) . ?
C3B' C4B' 1.527(13) . ?
C4B' C5B' 1.507(13) . ?
O1C C2C 1.417(7) . ?
O1C C5C 1.438(7) . ?
C2C C3C 1.512(8) . ?
C3C C4C 1.524(7) . ?
C4C C5C 1.507(7) . ?
O1C' C5C' 1.418(9) . ?
O1C' C2C' 1.423(9) . ?
C2C' C3C' 1.567(9) . ?
C3C' C4C' 1.512(10) . ?
C4C' C5C' 1.473(9) . ?
O1D C5D 1.422(5) . ?
O1D C2D 1.438(5) . ?
C2D C3D 1.496(5) . ?
C3D C4D 1.534(7) . ?
C4D C5D 1.515(7) . ?
O1D' C2D' 1.428(13) . ?
O1D' C5D' 1.435(13) . ?
C2D' C3D' 1.504(13) . ?
C3D' C4D' 1.523(14) . ?
C4D' C5D' 1.503(13) . ?
O1E C5E 1.425(7) . ?
O1E C2E 1.433(7) . ?
C2E C3E 1.445(7) . ?
C3E C4E 1.571(8) . ?
C4E C5E 1.512(8) . ?
O1E' C2E' 1.429(12) . ?
O1E' C5E' 1.435(13) . ?
C2E' C3E' 1.483(12) . ?
C3E' C4E' 1.541(13) . ?
C4E' C5E' 1.499(14) . ?
Sb1 C17' 2.188(8) . ?
Sb1 C2 2.197(2) . ?
Sb1 C17 2.208(7) . ?
C2 C3 1.412(4) . ?
C2 C7 1.413(3) . ?
C3 C4 1.398(4) . ?
C3 C8' 1.522(8) . ?
C3 C8 1.553(7) . ?
C4 C5 1.381(4) . ?
C5 C6 1.385(4) . ?
C5 C11 1.526(4) . ?
C6 C7 1.391(3) . ?
C7 C14' 1.521(8) . ?
C7 C14 1.528(10) . ?
C8 C9 1.525(8) . ?
C8 C10 1.552(7) . ?
C11 C13 1.523(5) . ?
C11 C12 1.525(4) . ?
C14 C15 1.533(10) . ?
C14 C16 1.534(10) . ?
C8' C10' 1.522(9) . ?
C8' C9' 1.531(9) . ?
C14' C16' 1.517(9) . ?
C14' C15' 1.528(9) . ?
C17 C18 1.420(7) . ?
C17 C22 1.424(8) . ?
C18 C19 1.402(7) . ?
C18 C23 1.518(7) . ?
C19 C20 1.381(7) . ?
C20 C21 1.388(7) . ?
C20 C26 1.526(7) . ?
C21 C22 1.406(7) . ?
C22 C29 1.517(7) . ?
C23 C24 1.533(8) . ?
C23 C25 1.538(8) . ?
C26 C28 1.490(9) . ?
C26 C27 1.527(9) . ?
C29 C31 1.526(8) . ?
C29 C30 1.538(9) . ?
C17' C22' 1.405(8) . ?
C17' C18' 1.413(8) . ?
C18' C19' 1.399(8) . ?
C18' C23' 1.522(8) . ?
C19' C20' 1.383(8) . ?
C20' C21' 1.388(8) . ?
C20' C26' 1.524(8) . ?
C21' C22' 1.400(8) . ?
C22' C29' 1.512(7) . ?
C23' C24' 1.523(8) . ?
C23' C25' 1.535(9) . ?
C26' C28' 1.503(9) . ?
C26' C27' 1.525(10) . ?
C29' C30' 1.529(9) . ?
C29' C31' 1.531(8) . ?
Sb2 C48 2.196(2) . ?
Sb2 C33 2.210(2) . ?
C33 C38 1.412(3) . ?
C33 C34 1.418(3) . ?
C34 C35 1.388(3) . ?
C34 C39 1.529(3) . ?
C35 C36 1.393(4) . ?
C36 C37 1.383(3) . ?
C36 C42 1.519(3) . ?
C37 C38 1.401(3) . ?
C38 C45 1.528(3) . ?
C39 C41 1.521(4) . ?
C39 C40 1.524(4) . ?
C42 C44 1.501(5) . ?
C42 C43 1.505(4) . ?
C45 C46 1.533(4) . ?
C45 C47 1.536(4) . ?
C48 C49 1.416(3) . ?
C48 C53 1.421(3) . ?
C49 C50 1.404(3) . ?
C49 C54 1.528(3) . ?
C50 C51 1.388(3) . ?
C51 C52 1.392(4) . ?
C51 C57 1.521(3) . ?
C52 C53 1.398(3) . ?
C53 C60 1.519(3) . ?
C54 C55 1.532(4) . ?
C54 C56 1.534(4) . ?
C57 C59 1.514(4) . ?
C57 C58 1.515(4) . ?
C60 C62 1.528(3) . ?
C60 C61 1.535(3) . ?
Sb3 C79' 2.195(4) . ?
Sb3 C79 2.203(13) . ?
Sb3 C64' 2.203(11) . ?
Sb3 C64 2.217(7) . ?
C64 C69 1.414(7) . ?
C64 C65 1.418(8) . ?
C65 C66 1.409(7) . ?
C65 C70 1.522(7) . ?
C66 C67 1.381(7) . ?
C67 C68 1.384(7) . ?
C67 C73 1.526(6) . ?
C68 C69 1.404(7) . ?
C69 C76 1.520(7) . ?
C70 C72 1.535(8) . ?
C70 C71 1.536(8) . ?
C73 C74 1.490(7) . ?
C73 C75 1.518(8) . ?
C76 C77 1.525(8) . ?
C76 C78 1.533(8) . ?
C64' C69' 1.413(11) . ?
C64' C65' 1.418(11) . ?
C65' C66' 1.405(11) . ?
C65' C70' 1.524(11) . ?
C66' C67' 1.383(10) . ?
C67' C68' 1.391(10) . ?
C67' C73' 1.531(10) . ?
C68' C69' 1.391(11) . ?
C69' C76' 1.519(11) . ?
C70' C72' 1.528(12) . ?
C70' C71' 1.536(12) . ?
C73' C74' 1.472(11) . ?
C73' C75' 1.505(11) . ?
C76' C77' 1.524(12) . ?
C76' C78' 1.530(12) . ?
C79 C80 1.408(13) . ?
C79 C84 1.420(12) . ?
C80 C81 1.416(13) . ?
C80 C85 1.531(13) . ?
C81 C82 1.381(12) . ?
C82 C83 1.387(12) . ?
C82 C88 1.521(12) . ?
C83 C84 1.403(12) . ?
C84 C91 1.525(12) . ?
C85 C87 1.533(13) . ?
C85 C86 1.534(14) . ?
C88 C90 1.496(13) . ?
C88 C89 1.500(13) . ?
C91 C92 1.522(13) . ?
C91 C93 1.523(13) . ?
C79' C84' 1.411(5) . ?
C79' C80' 1.416(5) . ?
C80' C81' 1.419(6) . ?
C80' C85' 1.524(6) . ?
C81' C82' 1.385(5) . ?
C82' C83' 1.386(5) . ?
C82' C88' 1.530(5) . ?
C83' C84' 1.397(5) . ?
C84' C91' 1.520(5) . ?
C85' C86' 1.528(6) . ?
C85' C87' 1.532(6) . ?
C88' C89' 1.525(6) . ?
C88' C90' 1.538(6) . ?
C91' C92' 1.528(5) . ?
C91' C93' 1.538(6) . ?
C1F C2F 1.450(13) . ?
C2F C3F 1.461(11) . ?
C3F C4F 1.511(12) . ?
C4F C5F 1.500(12) . ?
C5F C6F 1.529(12) . ?
C1G C2G 1.478(13) . ?
C2G C3G 1.507(12) . ?
C3G C4G 1.486(11) . ?
C4G C5G 1.480(11) . ?
C5G C6G 1.472(12) . ?
C1H C2H 1.492(15) . ?
C2H C3H 1.480(14) . ?
C3H C4H 1.461(12) . ?
C4H C5H 1.484(12) . ?
C5H C6H 1.510(14) . ?
C1I C2I 1.479(15) . ?
C2I C3I 1.479(15) . ?
C3I C4I 1.486(15) . ?
C4I C5I 1.494(15) . ?
C5I C6I 1.490(15) . ?
C1J C2J 1.506(14) . ?
C2J C3J 1.486(14) . ?
C3J C4J 1.505(13) . ?
C4J C5J 1.485(13) . ?
C5J C6J 1.470(13) . ?
C1K C2K 1.449(14) . ?
C2K C3K 1.457(14) . ?
C3K C4K 1.529(14) . ?
C4K C5K 1.458(14) . ?
C5K C6K 1.459(14) . ?
C1L C2L 1.477(15) . ?
C2L C3L 1.498(15) . ?
C3L C4L 1.517(15) . ?
C4L C5L 1.486(15) . ?
C5L C6L 1.487(15) . ?

loop_
_geom_torsion_atom_site_label_1
_geom_torsion_atom_site_label_2
_geom_torsion_atom_site_label_3
_geom_torsion_atom_site_label_4
_geom_torsion
_geom_torsion_site_symmetry_1
_geom_torsion_site_symmetry_2
_geom_torsion_site_symmetry_3
_geom_torsion_site_symmetry_4
_geom_torsion_publ_flag
C5A O1A C2A C3A 0.2(12) . . . . ?
K1 O1A C2A C3A 161.7(7) . . . . ?
O1A C2A C3A C4A 17.9(11) . . . . ?
C2A C3A C4A C5A -29.4(11) . . . . ?
C3A C4A C5A O1A 29.9(11) . . . . ?
C2A O1A C5A C4A -20.8(12) . . . . ?
K1 O1A C5A C4A 178.3(7) . . . . ?
C5A' O1A' C2A' C3A' -5(3) . . . . ?
K1 O1A' C2A' C3A' -176(2) . . . . ?
O1A' C2A' C3A' C4A' -24(3) . . . . ?
C2A' C3A' C4A' C5A' 42.2(18) . . . . ?
C2A' O1A' C5A' C4A' 36(3) . . . . ?
K1 O1A' C5A' C4A' -151.4(16) . . . . ?
C3A' C4A' C5A' O1A' -47(2) . . . . ?
C5B O1B C2B C3B 1.4(9) . . . . ?
K1 O1B C2B C3B 172.3(5) . . . . ?
O1B C2B C3B C4B 22.4(8) . . . . ?
C2B C3B C4B C5B -36.7(6) . . . . ?
C2B O1B C5B C4B -25.3(8) . . . . ?
K1 O1B C5B C4B 163.4(5) . . . . ?
C3B C4B C5B O1B 38.3(6) . . . . ?
C5B' O1B' C2B' C3B' 8(3) . . . . ?
K1 O1B' C2B' C3B' -159.9(19) . . . . ?
O1B' C2B' C3B' C4B' -24(3) . . . . ?
C2B' C3B' C4B' C5B' 30(2) . . . . ?
C2B' O1B' C5B' C4B' 11(3) . . . . ?
K1 O1B' C5B' C4B' -178.3(15) . . . . ?
C2B' O1B' C5B' K1 -170(4) . . . . ?
C3B' C4B' C5B' O1B' -26(2) . . . . ?
C3B' C4B' C5B' K1 -28(3) . . . . ?
C5C O1C C2C C3C -35.7(8) . . . . ?
K2 O1C C2C C3C 163.1(6) . . . . ?
O1C C2C C3C C4C 14.8(8) . . . . ?
C2C C3C C4C C5C 10.5(6) . . . . ?
C2C O1C C5C C4C 42.2(7) . . . . ?
K2 O1C C5C C4C -152.2(4) . . . . ?
C2C O1C C5C K2 -165.6(8) . . . . ?
C3C C4C C5C O1C -31.9(6) . . . . ?
C3C C4C C5C K2 -60.1(7) . . . . ?
C5C' O1C' C2C' C3C' -32.2(8) . . . . ?
K2 O1C' C2C' C3C' 131.3(7) . . . . ?
O1C' C2C' C3C' C4C' 13.7(9) . . . . ?
C2C' C3C' C4C' C5C' 8.6(9) . . . . ?
C2C' O1C' C5C' C4C' 39.5(9) . . . . ?
K2 O1C' C5C' C4C' -127.6(5) . . . . ?
C2C' O1C' C5C' K2 167.1(8) . . . . ?
C3C' C4C' C5C' O1C' -28.7(9) . . . . ?
C3C' C4C' C5C' K2 -71.3(8) . . . . ?
C5D O1D C2D C3D 13.9(6) . . . . ?
K3 O1D C2D C3D -176.5(3) . . . . ?
C5D O1D C2D K3 -169.7(6) . . . . ?
O1D C2D C3D C4D -33.6(5) . . . . ?
K3 C2D C3D C4D -40.1(9) . . . . ?
C2D C3D C4D C5D 40.1(5) . . . . ?
C2D O1D C5D C4D 12.6(7) . . . . ?
K3 O1D C5D C4D -150.8(5) . . . . ?
C3D C4D C5D O1D -33.2(6) . . . . ?
C5D' O1D' C2D' C3D' -4(3) . . . . ?
K3 O1D' C2D' C3D' 157(2) . . . . ?
O1D' C2D' C3D' C4D' -19(3) . . . . ?
C2D' C3D' C4D' C5D' 33(3) . . . . ?
C2D' O1D' C5D' C4D' 25(3) . . . . ?
K3 O1D' C5D' C4D' -137.6(15) . . . . ?
C3D' C4D' C5D' O1D' -36(2) . . . . ?
C5E O1E C2E C3E 16.4(12) . . . . ?
K3 O1E C2E C3E -130.7(5) . . . . ?
C5E O1E C2E K3 147.1(11) . . . . ?
O1E C2E C3E C4E -35.0(7) . . . . ?
K3 C2E C3E C4E -75.6(7) . . . . ?
C2E C3E C4E C5E 39.1(11) . . . . ?
C2E O1E C5E C4E 10.1(17) . . . . ?
K3 O1E C5E C4E 154.1(7) . . . . ?
C3E C4E C5E O1E -29.5(15) . . . . ?
C5E' O1E' C2E' C3E' 3(3) . . . . ?
K3 O1E' C2E' C3E' -157.9(10) . . . . ?
O1E' C2E' C3E' C4E' 18(2) . . . . ?
C2E' C3E' C4E' C5E' -31(3) . . . . ?
C2E' O1E' C5E' C4E' -24(4) . . . . ?
K3 O1E' C5E' C4E' 137.3(19) . . . . ?
C3E' C4E' C5E' O1E' 35(4) . . . . ?
C7 C2 C3 C4 0.9(4) . . . . ?
Sb1 C2 C3 C4 178.2(2) . . . . ?
C7 C2 C3 C8' -165.9(5) . . . . ?
Sb1 C2 C3 C8' 11.5(5) . . . . ?
C7 C2 C3 C8 172.7(4) . . . . ?
Sb1 C2 C3 C8 -9.9(5) . . . . ?
C2 C3 C4 C5 -0.8(5) . . . . ?
C8' C3 C4 C5 166.5(5) . . . . ?
C8 C3 C4 C5 -173.3(4) . . . . ?
C3 C4 C5 C6 0.5(5) . . . . ?
C3 C4 C5 C11 -175.6(3) . . . . ?
C4 C5 C6 C7 -0.3(4) . . . . ?
C11 C5 C6 C7 175.9(3) . . . . ?
C5 C6 C7 C2 0.4(4) . . . . ?
C5 C6 C7 C14' -172.3(6) . . . . ?
C5 C6 C7 C14 172.7(6) . . . . ?
C3 C2 C7 C6 -0.7(4) . . . . ?
Sb1 C2 C7 C6 -178.1(2) . . . . ?
C3 C2 C7 C14' 171.7(6) . . . . ?
Sb1 C2 C7 C14' -5.7(6) . . . . ?
C3 C2 C7 C14 -172.4(7) . . . . ?
Sb1 C2 C7 C14 10.2(7) . . . . ?
C4 C3 C8 C9 -58.0(6) . . . . ?
C2 C3 C8 C9 129.8(5) . . . . ?
C4 C3 C8 C10 67.2(6) . . . . ?
C2 C3 C8 C10 -104.9(6) . . . . ?
C4 C5 C11 C13 -39.5(4) . . . . ?
C6 C5 C11 C13 144.5(3) . . . . ?
C4 C5 C11 C12 85.5(4) . . . . ?
C6 C5 C11 C12 -90.5(4) . . . . ?
C6 C7 C14 C15 -62.0(11) . . . . ?
C2 C7 C14 C15 110.0(11) . . . . ?
C6 C7 C14 C16 64.1(10) . . . . ?
C2 C7 C14 C16 -123.9(9) . . . . ?
C4 C3 C8' C10' 63.6(7) . . . . ?
C2 C3 C8' C10' -129.3(6) . . . . ?
C4 C3 C8' C9' -61.8(9) . . . . ?
C2 C3 C8' C9' 105.3(8) . . . . ?
C6 C7 C14' C16' 63.6(8) . . . . ?
C2 C7 C14' C16' -109.0(8) . . . . ?
C6 C7 C14' C15' -61.3(8) . . . . ?
C2 C7 C14' C15' 126.1(7) . . . . ?
C22 C17 C18 C19 3.7(12) . . . . ?
Sb1 C17 C18 C19 -176.1(6) . . . . ?
C22 C17 C18 C23 -177.4(7) . . . . ?
Sb1 C17 C18 C23 2.8(11) . . . . ?
C17 C18 C19 C20 -1.5(11) . . . . ?
C23 C18 C19 C20 179.6(6) . . . . ?
C18 C19 C20 C21 -1.9(10) . . . . ?
C18 C19 C20 C26 179.5(6) . . . . ?
C19 C20 C21 C22 3.0(10) . . . . ?
C26 C20 C21 C22 -178.4(6) . . . . ?
C20 C21 C22 C17 -0.7(11) . . . . ?
C20 C21 C22 C29 178.5(6) . . . . ?
C18 C17 C22 C21 -2.7(12) . . . . ?
Sb1 C17 C22 C21 177.2(6) . . . . ?
C18 C17 C22 C29 178.2(7) . . . . ?
Sb1 C17 C22 C29 -2.0(11) . . . . ?
C19 C18 C23 C24 -58.4(8) . . . . ?
C17 C18 C23 C24 122.6(8) . . . . ?
C19 C18 C23 C25 65.3(8) . . . . ?
C17 C18 C23 C25 -113.6(8) . . . . ?
C19 C20 C26 C28 -128.0(7) . . . . ?
C21 C20 C26 C28 53.4(9) . . . . ?
C19 C20 C26 C27 107.9(9) . . . . ?
C21 C20 C26 C27 -70.7(10) . . . . ?
C21 C22 C29 C31 -38.7(8) . . . . ?
C17 C22 C29 C31 140.5(8) . . . . ?
C21 C22 C29 C30 85.8(8) . . . . ?
C17 C22 C29 C30 -95.1(9) . . . . ?
C22' C17' C18' C19' 0.3(14) . . . . ?
Sb1 C17' C18' C19' -176.7(7) . . . . ?
C22' C17' C18' C23' -179.4(8) . . . . ?
Sb1 C17' C18' C23' 3.6(12) . . . . ?
C17' C18' C19' C20' -0.5(12) . . . . ?
C23' C18' C19' C20' 179.2(7) . . . . ?
C18' C19' C20' C21' 0.5(11) . . . . ?
C18' C19' C20' C26' -179.7(7) . . . . ?
C19' C20' C21' C22' -0.2(10) . . . . ?
C26' C20' C21' C22' 180.0(7) . . . . ?
C20' C21' C22' C17' 0.0(11) . . . . ?
C20' C21' C22' C29' -179.8(6) . . . . ?
C18' C17' C22' C21' -0.1(13) . . . . ?
Sb1 C17' C22' C21' 176.9(7) . . . . ?
C18' C17' C22' C29' 179.8(8) . . . . ?
Sb1 C17' C22' C29' -3.2(12) . . . . ?
C19' C18' C23' C24' -61.4(9) . . . . ?
C17' C18' C23' C24' 118.3(9) . . . . ?
C19' C18' C23' C25' 64.8(9) . . . . ?
C17' C18' C23' C25' -115.5(9) . . . . ?
C19' C20' C26' C28' -61.6(11) . . . . ?
C21' C20' C26' C28' 118.2(9) . . . . ?
C19' C20' C26' C27' 61.9(10) . . . . ?
C21' C20' C26' C27' -118.3(9) . . . . ?
C21' C22' C29' C30' 89.7(8) . . . . ?
C17' C22' C29' C30' -90.1(10) . . . . ?
C21' C22' C29' C31' -37.4(9) . . . . ?
C17' C22' C29' C31' 142.8(8) . . . . ?
C38 C33 C34 C35 -0.9(4) . . . . ?
Sb2 C33 C34 C35 176.50(19) . . . . ?
C38 C33 C34 C39 179.9(2) . . . . ?
Sb2 C33 C34 C39 -2.7(3) . . . . ?
C33 C34 C35 C36 -1.7(4) . . . . ?
C39 C34 C35 C36 177.5(3) . . . . ?
C34 C35 C36 C37 2.9(4) . . . . ?
C34 C35 C36 C42 -174.2(3) . . . . ?
C35 C36 C37 C38 -1.5(4) . . . . ?
C42 C36 C37 C38 175.6(3) . . . . ?
C36 C37 C38 C33 -1.1(4) . . . . ?
C36 C37 C38 C45 179.5(3) . . . . ?
C34 C33 C38 C37 2.3(4) . . . . ?
Sb2 C33 C38 C37 -175.1(2) . . . . ?
C34 C33 C38 C45 -178.4(2) . . . . ?
Sb2 C33 C38 C45 4.2(4) . . . . ?
C35 C34 C39 C41 94.8(3) . . . . ?
C33 C34 C39 C41 -86.0(3) . . . . ?
C35 C34 C39 C40 -31.0(3) . . . . ?
C33 C34 C39 C40 148.3(3) . . . . ?
C37 C36 C42 C44 -116.4(4) . . . . ?
C35 C36 C42 C44 60.6(4) . . . . ?
C37 C36 C42 C43 118.6(3) . . . . ?
C35 C36 C42 C43 -64.4(4) . . . . ?
C37 C38 C45 C46 -59.3(3) . . . . ?
C33 C38 C45 C46 121.3(3) . . . . ?
C37 C38 C45 C47 64.6(3) . . . . ?
C33 C38 C45 C47 -114.8(3) . . . . ?
C53 C48 C49 C50 2.8(4) . . . . ?
Sb2 C48 C49 C50 -176.21(19) . . . . ?
K1 C48 C49 C50 72.2(2) . . . . ?
C53 C48 C49 C54 -175.7(2) . . . . ?
Sb2 C48 C49 C54 5.3(3) . . . . ?
K1 C48 C49 C54 -106.3(2) . . . . ?
C53 C48 C49 K1 -69.4(2) . . . . ?
Sb2 C48 C49 K1 111.59(15) . . . . ?
C48 C49 C50 C51 -0.8(4) . . . . ?
C54 C49 C50 C51 177.7(2) . . . . ?
K1 C49 C50 C51 68.6(3) . . . . ?
C48 C49 C50 K1 -69.4(2) . . . . ?
C54 C49 C50 K1 109.1(2) . . . . ?
C49 C50 C51 C52 -1.9(4) . . . . ?
K1 C50 C51 C52 62.4(2) . . . . ?
C49 C50 C51 C57 176.1(3) . . . . ?
K1 C50 C51 C57 -119.7(2) . . . . ?
C49 C50 C51 K1 -64.3(2) . . . . ?
C50 C51 C52 C53 2.6(4) . . . . ?
C57 C51 C52 C53 -175.4(3) . . . . ?
K1 C51 C52 C53 64.8(2) . . . . ?
C50 C51 C52 K1 -62.3(2) . . . . ?
C57 C51 C52 K1 119.8(2) . . . . ?
C51 C52 C53 C48 -0.6(4) . . . . ?
K1 C52 C53 C48 68.2(2) . . . . ?
C51 C52 C53 C60 -178.8(2) . . . . ?
K1 C52 C53 C60 -110.0(2) . . . . ?
C51 C52 C53 K1 -68.8(2) . . . . ?
C49 C48 C53 C52 -2.1(4) . . . . ?
Sb2 C48 C53 C52 176.89(18) . . . . ?
K1 C48 C53 C52 -71.1(2) . . . . ?
C49 C48 C53 C60 176.0(2) . . . . ?
Sb2 C48 C53 C60 -5.0(3) . . . . ?
K1 C48 C53 C60 107.0(2) . . . . ?
C49 C48 C53 K1 69.0(2) . . . . ?
Sb2 C48 C53 K1 -111.99(15) . . . . ?
C50 C49 C54 C55 -65.1(3) . . . . ?
C48 C49 C54 C55 113.4(3) . . . . ?
K1 C49 C54 C55 26.0(2) . . . . ?
C50 C49 C54 C56 59.3(3) . . . . ?
C48 C49 C54 C56 -122.3(3) . . . . ?
K1 C49 C54 C56 150.33(18) . . . . ?
C50 C51 C57 C59 119.7(3) . . . . ?
C52 C51 C57 C59 -62.4(4) . . . . ?
K1 C51 C57 C59 28.9(3) . . . . ?
C50 C51 C57 C58 -116.2(3) . . . . ?
C52 C51 C57 C58 61.7(4) . . . . ?
K1 C51 C57 C58 153.0(2) . . . . ?
C52 C53 C60 C62 96.3(3) . . . . ?
C48 C53 C60 C62 -81.8(3) . . . . ?
K1 C53 C60 C62 4.4(2) . . . . ?
C52 C53 C60 C61 -27.8(3) . . . . ?
C48 C53 C60 C61 154.1(2) . . . . ?
K1 C53 C60 C61 -119.8(2) . . . . ?
C69 C64 C65 C66 -8(3) . . . . ?
Sb3 C64 C65 C66 173.1(11) . . . . ?
K2 C64 C65 C66 -113.7(9) . . . . ?
C69 C64 C65 C70 170.3(14) . . . . ?
Sb3 C64 C65 C70 -8(3) . . . . ?
K2 C64 C65 C70 64.8(13) . . . . ?
C64 C65 C66 C67 1.9(18) . . . . ?
C70 C65 C66 C67 -176.6(7) . . . . ?
C65 C66 C67 C68 5.3(10) . . . . ?
C65 C66 C67 C73 -176.6(7) . . . . ?
C66 C67 C68 C69 -6.1(10) . . . . ?
C73 C67 C68 C69 175.7(8) . . . . ?
C67 C68 C69 C64 -0.2(19) . . . . ?
C67 C68 C69 C76 178.8(7) . . . . ?
C65 C64 C69 C68 7(3) . . . . ?
Sb3 C64 C69 C68 -173.9(13) . . . . ?
K2 C64 C69 C68 113.0(10) . . . . ?
C65 C64 C69 C76 -171.6(15) . . . . ?
Sb3 C64 C69 C76 7(3) . . . . ?
K2 C64 C69 C76 -65.9(13) . . . . ?
C66 C65 C70 C72 -58.1(11) . . . . ?
C64 C65 C70 C72 123.4(18) . . . . ?
C66 C65 C70 C71 66.0(10) . . . . ?
C64 C65 C70 C71 -112.5(18) . . . . ?
C66 C67 C73 C74 -76.3(8) . . . . ?
C68 C67 C73 C74 101.8(7) . . . . ?
C66 C67 C73 C75 49.7(9) . . . . ?
C68 C67 C73 C75 -132.2(7) . . . . ?
C68 C69 C76 C77 70.7(11) . . . . ?
C64 C69 C76 C77 -110.3(18) . . . . ?
C68 C69 C76 C78 -52.9(12) . . . . ?
C64 C69 C76 C78 126.1(17) . . . . ?
C69' C64' C65' C66' -1(5) . . . . ?
Sb3 C64' C65' C66' 166(2) . . . . ?
K2 C64' C65' C66' -116.5(16) . . . . ?
C69' C64' C65' C70' 176(3) . . . . ?
Sb3 C64' C65' C70' -17(5) . . . . ?
K2 C64' C65' C70' 60(3) . . . . ?
C64' C65' C66' C67' -1(3) . . . . ?
C70' C65' C66' C67' -178.2(13) . . . . ?
C65' C66' C67' C68' 0.7(19) . . . . ?
C65' C66' C67' C73' -175.0(14) . . . . ?
C66' C67' C68' C69' 2(2) . . . . ?
C73' C67' C68' C69' 177.8(15) . . . . ?
C67' C68' C69' C64' -4(3) . . . . ?
C67' C68' C69' C76' 178.0(13) . . . . ?
C65' C64' C69' C68' 3(5) . . . . ?
Sb3 C64' C69' C68' -163(2) . . . . ?
K2 C64' C69' C68' 120.7(18) . . . . ?
C65' C64' C69' C76' -179(3) . . . . ?
Sb3 C64' C69' C76' 15(5) . . . . ?
K2 C64' C69' C76' -61(3) . . . . ?
C66' C65' C70' C72' -58(2) . . . . ?
C64' C65' C70' C72' 125(3) . . . . ?
C66' C65' C70' C71' 68.1(18) . . . . ?
C64' C65' C70' C71' -109(3) . . . . ?
C66' C67' C73' C74' 100.6(13) . . . . ?
C68' C67' C73' C74' -75.0(13) . . . . ?
C66' C67' C73' C75' -27.6(16) . . . . ?
C68' C67' C73' C75' 156.7(12) . . . . ?
C68' C69' C76' C77' 60(2) . . . . ?
C64' C69' C76' C77' -118(3) . . . . ?
C68' C69' C76' C78' -65(2) . . . . ?
C64' C69' C76' C78' 117(3) . . . . ?
C84 C79 C80 C81 28(7) . . . . ?
Sb3 C79 C80 C81 -152(3) . . . . ?
C84 C79 C80 C85 179(3) . . . . ?
Sb3 C79 C80 C85 -1(7) . . . . ?
C79 C80 C81 C82 -32(5) . . . . ?
C85 C80 C81 C82 172.8(17) . . . . ?
C80 C81 C82 C83 19(3) . . . . ?
C80 C81 C82 C88 -164(2) . . . . ?
C81 C82 C83 C84 -3(3) . . . . ?
C88 C82 C83 C84 179(2) . . . . ?
C82 C83 C84 C79 0(5) . . . . ?
C82 C83 C84 C91 171.8(19) . . . . ?
C80 C79 C84 C83 -12(7) . . . . ?
Sb3 C79 C84 C83 168(3) . . . . ?
C80 C79 C84 C91 176(4) . . . . ?
Sb3 C79 C84 C91 -4(6) . . . . ?
C79 C80 C85 C87 123(5) . . . . ?
C81 C80 C85 C87 -83(3) . . . . ?
C79 C80 C85 C86 -116(5) . . . . ?
C81 C80 C85 C86 38(3) . . . . ?
C81 C82 C88 C90 90(2) . . . . ?
C83 C82 C88 C90 -93(2) . . . . ?
C81 C82 C88 C89 -145.0(19) . . . . ?
C83 C82 C88 C89 32(2) . . . . ?
C83 C84 C91 C92 -63(3) . . . . ?
C79 C84 C91 C92 109(4) . . . . ?
C83 C84 C91 C93 65(3) . . . . ?
C79 C84 C91 C93 -123(4) . . . . ?
C84' C79' C80' C81' -5.5(18) . . . . ?
Sb3 C79' C80' C81' -179.9(8) . . . . ?
C84' C79' C80' C85' -179.6(9) . . . . ?
Sb3 C79' C80' C85' 6.0(16) . . . . ?
C79' C80' C81' C82' 8.3(13) . . . . ?
C85' C80' C81' C82' -177.4(5) . . . . ?
C80' C81' C82' C83' -5.8(8) . . . . ?
C80' C81' C82' C88' 172.8(6) . . . . ?
C81' C82' C83' C84' 0.5(6) . . . . ?
C88' C82' C83' C84' -178.1(5) . . . . ?
C82' C83' C84' C79' 2.0(11) . . . . ?
C82' C83' C84' C91' -178.8(4) . . . . ?
C80' C79' C84' C83' 0.6(17) . . . . ?
Sb3 C79' C84' C83' 175.0(7) . . . . ?
C80' C79' C84' C91' -178.5(10) . . . . ?
Sb3 C79' C84' C91' -4.1(15) . . . . ?
C79' C80' C85' C86' -116.6(11) . . . . ?
C81' C80' C85' C86' 69.4(9) . . . . ?
C79' C80' C85' C87' 116.5(12) . . . . ?
C81' C80' C85' C87' -57.6(9) . . . . ?
C81' C82' C88' C89' -80.6(5) . . . . ?
C83' C82' C88' C89' 98.0(5) . . . . ?
C81' C82' C88' C90' 43.9(6) . . . . ?
C83' C82' C88' C90' -137.5(5) . . . . ?
C83' C84' C91' C92' -79.3(7) . . . . ?
C79' C84' C91' C92' 99.9(11) . . . . ?
C83' C84' C91' C93' 45.3(8) . . . . ?
C79' C84' C91' C93' -135.5(11) . . . . ?
C1F C2F C3F C4F -173.9(16) . . . . ?
C2F C3F C4F C5F 177.7(15) . . . . ?
C3F C4F C5F C6F -173.8(16) . . . . ?
C1G C2G C3G C4G -179.5(16) . . . . ?
C2G C3G C4G C5G 177.0(14) . . . . ?
C3G C4G C5G C6G 174.5(14) . . . . ?
C1H C2H C3H C4H 72(4) . . . . ?
C2H C3H C4H C5H -179(100) . . . . ?
C3H C4H C5H C6H -105(11) . . . . ?
C1I C2I C3I C4I 178(6) . . . . ?
C2I C3I C4I C5I -165(7) . . . . ?
C3I C4I C5I C6I -170(4) . . . . ?
C1J C2J C3J C4J 66(3) . . . . ?
C2J C3J C4J C5J -173.0(19) . . . . ?
C3J C4J C5J C6J -173.0(18) . . . . ?
C1K C2K C3K C4K 127(4) . . . . ?
C2K C3K C4K C5K -128(3) . . . . ?
C3K C4K C5K C6K -158(3) . . . . ?
C1L C2L C3L C4L -61(6) . . . . ?
C2L C3L C4L C5L -160(5) . . . . ?
C3L C4L C5L C6L 143(6) . . . . ?
